data_1549071
loop_
_publ_author_name
'Lin, Yan-Ru'
'Kishore, Pilli V. V. N.'
'Liao, Jian-Hong'
'Kahlal, Samia'
'Liu, Yu-Chiao'
'Chiang, Ming-Hsi'
'Saillard, Jean-Yves'
'Liu, C. W.'

_publ_section_title
;
 Synthesis, structural characterization and transformation of an
 eight-electron superatomic alloy,
 [Au@Ag<sub>19</sub>{S<sub>2</sub>P(OPr)<sub>2</sub>}<sub>12</sub>].
;
_journal_issue 15
_journal_name_full Nanoscale
_journal_page_first 6855
_journal_page_last 6860
_journal_paper_doi 10.1039/c8nr00172c
_journal_volume 10
_journal_year 2018
_chemical_formula_sum 'C75 H175 Ag19 Au O24 P12 S24'
_chemical_formula_weight 4848.72
_chemical_properties_physical Heat-sensitive
_space_group_crystal_system monoclinic
_space_group_IT_number 14
_space_group_name_Hall '-P 2ybc'
_space_group_name_H-M_alt 'P 1 21/c 1'
_symmetry_space_group_name_Hall '-P 2ybc'
_symmetry_space_group_name_H-M 'P 1 21/c 1'
_atom_sites_solution_hydrogens geom
_audit_block_doi 10.5517/ccdc.csd.cc1q5rk6
_audit_creation_method SHELXL-2014/7
_audit_update_record
;
2017-11-08 deposited with the CCDC.
2018-03-13 downloaded from the CCDC.
;
_cell_angle_alpha 90
_cell_angle_beta 110.3727(6)
_cell_angle_gamma 90
_cell_formula_units_Z 4
_cell_length_a 29.6903(7)
_cell_length_b 17.3784(4)
_cell_length_c 30.3868(6)
_cell_measurement_reflns_used 9834
_cell_measurement_temperature 150(2)
_cell_measurement_theta_max 25.68
_cell_measurement_theta_min 2.16
_cell_volume 14697.9(6)
_computing_cell_refinement 'Bruker SAINT'
_computing_data_collection 'Bruker APEX2'
_computing_data_reduction 'Bruker SAINT'
_computing_molecular_graphics 'Bruker SHELXTL'
_computing_publication_material 'Bruker SHELXTL'
_computing_structure_refinement 'SHELXL-2014/7 (Sheldrick, 2014)'
_computing_structure_solution 'SHELXS-97 (Sheldrick 2008)'
_diffrn_ambient_temperature 150(2)
_diffrn_measured_fraction_theta_full 0.986
_diffrn_measured_fraction_theta_max 0.986
_diffrn_measurement_device_type 'Bruker APEX-II CCD'
_diffrn_measurement_method '\f and \w scans'
_diffrn_radiation_type MoK\a
_diffrn_radiation_wavelength 0.71073
_diffrn_reflns_av_R_equivalents 0.0273
_diffrn_reflns_av_unetI/netI 0.0362
_diffrn_reflns_Laue_measured_fraction_full 0.986
_diffrn_reflns_Laue_measured_fraction_max 0.986
_diffrn_reflns_limit_h_max 35
_diffrn_reflns_limit_h_min -35
_diffrn_reflns_limit_k_max 17
_diffrn_reflns_limit_k_min -20
_diffrn_reflns_limit_l_max 35
_diffrn_reflns_limit_l_min -36
_diffrn_reflns_number 58750
_diffrn_reflns_point_group_measured_fraction_full 0.986
_diffrn_reflns_point_group_measured_fraction_max 0.986
_diffrn_reflns_theta_full 25.000
_diffrn_reflns_theta_max 25.000
_diffrn_reflns_theta_min 1.434
_exptl_absorpt_coefficient_mu 3.984
_exptl_absorpt_correction_T_max 0.7453
_exptl_absorpt_correction_T_min 0.5383
_exptl_absorpt_correction_type multi-scan
_exptl_absorpt_process_details SADABS
_exptl_crystal_colour red
_exptl_crystal_density_diffrn 2.191
_exptl_crystal_description plate
_exptl_crystal_F_000 9412
_exptl_crystal_size_max 0.19
_exptl_crystal_size_mid 0.15
_exptl_crystal_size_min 0.10
_refine_diff_density_max 2.711
_refine_diff_density_min -1.634
_refine_diff_density_rms 0.194
_refine_ls_extinction_method none
_refine_ls_goodness_of_fit_ref 1.033
_refine_ls_hydrogen_treatment constr
_refine_ls_matrix_type full
_refine_ls_number_parameters 1432
_refine_ls_number_reflns 25525
_refine_ls_number_restraints 435
_refine_ls_restrained_S_all 1.035
_refine_ls_R_factor_all 0.0574
_refine_ls_R_factor_gt 0.0426
_refine_ls_shift/su_max 0.001
_refine_ls_shift/su_mean 0.000
_refine_ls_structure_factor_coef Fsqd
_refine_ls_weighting_details 'w=1/[\s^2^(Fo^2^)+(0.0386P)^2^+216.6700P] where P=(Fo^2^+2Fc^2^)/3'
_refine_ls_weighting_scheme calc
_refine_ls_wR_factor_gt 0.1012
_refine_ls_wR_factor_ref 0.1153
_reflns_Friedel_coverage 0.000
_reflns_number_gt 20994
_reflns_number_total 25525
_reflns_threshold_expression 'I > 2\s(I)'
_cod_data_source_file c8nr00172c2.cif
_cod_data_source_block 1
_cod_depositor_comments 'Adding full bibliography for 1549071.cif.'
_cod_database_code 1549071
_shelx_shelxl_version_number 2014/7
_shelx_space_group_comment
; 
The symmetry employed for this shelxl refinement is uniquely defined 
by the following loop, which should always be used as a source of 
symmetry information in preference to the above space-group names. 
They are only intended as comments. 
;

loop_
_space_group_symop_operation_xyz
'x, y, z'
'-x, y+1/2, -z+1/2'
'-x, -y, -z'
'x, -y-1/2, z-1/2'

loop_
_atom_site_label
_atom_site_type_symbol
_atom_site_fract_x
_atom_site_fract_y
_atom_site_fract_z
_atom_site_U_iso_or_equiv
_atom_site_adp_type
_atom_site_occupancy
_atom_site_site_symmetry_order
_atom_site_calc_flag
_atom_site_refinement_flags_posn
_atom_site_refinement_flags_adp
_atom_site_refinement_flags_occupancy
_atom_site_disorder_assembly
_atom_site_disorder_group
Ag1 Ag 0.23442(2) 0.63678(4) 0.23074(2) 0.02659(14) Uani 1 1 d . . . . .
Ag2 Ag 0.17925(2) 0.54050(4) 0.15249(2) 0.02870(15) Uani 1 1 d . . . . .
Ag3 Ag 0.15317(2) 0.55033(4) 0.23573(2) 0.02627(14) Uani 1 1 d . . . . .
Ag4 Ag 0.28675(2) 0.54459(4) 0.18462(2) 0.02904(15) Uani 1 1 d . . . . .
Ag5 Ag 0.23573(2) 0.40024(3) 0.15881(2) 0.02048(13) Uani 1 1 d . . . . .
Ag6 Ag 0.15227(2) 0.40126(4) 0.18889(2) 0.02672(14) Uani 1 1 d . . . . .
Ag7 Ag 0.19049(2) 0.41291(3) 0.28983(2) 0.01572(12) Uani 1 1 d . . . . .
Ag8 Ag 0.24032(2) 0.56021(3) 0.31632(2) 0.01493(11) Uani 1 1 d . . . . .
Ag9 Ag 0.32289(2) 0.55230(4) 0.28697(2) 0.02245(13) Uani 1 1 d . . . . .
Ag10 Ag 0.32441(2) 0.40635(4) 0.24079(2) 0.03006(15) Uani 1 1 d . . . . .
Ag11 Ag 0.24169(2) 0.31882(4) 0.24374(2) 0.02900(15) Uani 1 1 d . . . . .
Ag12 Ag 0.29673(2) 0.41350(4) 0.32338(2) 0.02912(15) Uani 1 1 d . . . . .
Ag13 Ag 0.13659(2) 0.40827(4) 0.08628(2) 0.03449(16) Uani 1 1 d . . . . .
Ag14 Ag 0.17694(3) 0.25279(4) 0.15348(3) 0.04101(18) Uani 1 1 d . . . . .
Ag15 Ag 0.33215(3) 0.69270(4) 0.23175(3) 0.03670(17) Uani 1 1 d . . . . .
Ag16 Ag 0.39699(3) 0.52920(4) 0.23992(3) 0.03807(17) Uani 1 1 d . . . . .
Ag17 Ag 0.14930(3) 0.52970(4) 0.33572(2) 0.03388(16) Uani 1 1 d . . . . .
Ag18 Ag 0.24684(3) 0.44413(4) 0.39093(3) 0.03623(16) Uani 1 1 d . . . . .
Ag19 Ag 0.24899(3) 0.27787(5) 0.34031(3) 0.0376(2) Uani 0.9159(16) 1 d . . P A 1
AgB9 Ag 0.1867(6) 0.6861(9) 0.2910(6) 0.0376(2) Uani 0.0452(14) 1 d . . P B 2
AgC9 Ag 0.2948(7) 0.2720(11) 0.1874(7) 0.0376(2) Uani 0.0388(14) 1 d . . P A 3
Au1 Au 0.23842(2) 0.47755(2) 0.23833(2) 0.02000(7) Uani 1 1 d . . . . .
C1 C 0.0702(5) 0.5350(8) -0.0353(4) 0.068(3) Uani 1 1 d D U . . .
H1A H 0.1031 0.5173 -0.0313 0.082 Uiso 1 1 calc R U . . .
H1B H 0.0621 0.5776 -0.0584 0.082 Uiso 1 1 calc R U . . .
C2 C 0.0358(5) 0.4703(7) -0.0542(5) 0.083(4) Uani 1 1 d D U . . .
H2A H 0.0046 0.4850 -0.0516 0.100 Uiso 1 1 calc R U . . .
H2B H 0.0306 0.4650 -0.0881 0.100 Uiso 1 1 calc R U . . .
C3 C 0.0493(5) 0.3932(8) -0.0320(6) 0.086(4) Uani 1 1 d D U . . .
H3A H 0.0801 0.3773 -0.0342 0.128 Uiso 1 1 calc R U . . .
H3B H 0.0245 0.3557 -0.0483 0.128 Uiso 1 1 calc R U . . .
H3C H 0.0522 0.3961 0.0010 0.128 Uiso 1 1 calc R U . . .
C4 C 0.1676(4) 0.7179(7) 0.0526(4) 0.054(3) Uani 1 1 d . U . . .
H4A H 0.1939 0.7120 0.0399 0.064 Uiso 1 1 calc R U . . .
H4B H 0.1797 0.7011 0.0858 0.064 Uiso 1 1 calc R U . . .
C5 C 0.1525(5) 0.8014(7) 0.0498(4) 0.062(3) Uani 1 1 d . U . . .
H5A H 0.1347 0.8149 0.0166 0.075 Uiso 1 1 calc R U . . .
H5B H 0.1305 0.8086 0.0676 0.075 Uiso 1 1 calc R U . . .
C6 C 0.1942(6) 0.8541(9) 0.0689(5) 0.083(4) Uani 1 1 d . U . . .
H6A H 0.2103 0.8440 0.1025 0.124 Uiso 1 1 calc R U . . .
H6B H 0.1830 0.9076 0.0645 0.124 Uiso 1 1 calc R U . . .
H6C H 0.2169 0.8455 0.0524 0.124 Uiso 1 1 calc R U . . .
C7 C 0.0598(3) 0.7510(6) 0.1985(3) 0.040(2) Uani 1 1 d . U . . .
H7A H 0.0851 0.7186 0.1936 0.048 Uiso 1 1 calc R U . . .
H7B H 0.0755 0.7970 0.2166 0.048 Uiso 1 1 calc R U . . .
C8 C 0.0253(4) 0.7749(7) 0.1528(4) 0.054(3) Uani 1 1 d . U . . .
H8A H -0.0012 0.8041 0.1577 0.064 Uiso 1 1 calc R U . . .
H8B H 0.0114 0.7287 0.1339 0.064 Uiso 1 1 calc R U . . .
C9 C 0.0491(5) 0.8246(8) 0.1261(5) 0.068(4) Uani 1 1 d . U . . .
H9A H 0.0618 0.8714 0.1442 0.102 Uiso 1 1 calc R U . . .
H9B H 0.0254 0.8387 0.0956 0.102 Uiso 1 1 calc R U . . .
H9C H 0.0754 0.7959 0.1213 0.102 Uiso 1 1 calc R U . . .
C10 C 0.0094(4) 0.6455(6) 0.3071(4) 0.043(2) Uani 1 1 d . U . . .
H10A H -0.0145 0.6859 0.2919 0.051 Uiso 1 1 calc R U . . .
H10B H 0.0385 0.6706 0.3290 0.051 Uiso 1 1 calc R U . . .
C11 C -0.0109(5) 0.5909(7) 0.3330(4) 0.057(3) Uani 1 1 d . U . . .
H11A H -0.0382 0.5630 0.3102 0.068 Uiso 1 1 calc R U . . .
H11B H -0.0234 0.6204 0.3541 0.068 Uiso 1 1 calc R U . . .
C12 C 0.0253(6) 0.5334(8) 0.3616(5) 0.076(4) Uani 1 1 d . U . . .
H12A H 0.0351 0.4999 0.3405 0.113 Uiso 1 1 calc R U . . .
H12B H 0.0110 0.5022 0.3801 0.113 Uiso 1 1 calc R U . . .
H12C H 0.0535 0.5605 0.3826 0.113 Uiso 1 1 calc R U . . .
C13 C 0.1870(6) 0.8453(11) 0.2821(7) 0.109(6) Uani 1 1 d . U . . .
H13A H 0.1546 0.8336 0.2597 0.131 Uiso 1 1 calc R U . . .
H13B H 0.2011 0.7971 0.2985 0.131 Uiso 1 1 calc R U . . .
C14 C 0.1835(8) 0.9008(12) 0.3156(6) 0.117(6) Uani 1 1 d . U . . .
H14A H 0.1579 0.8886 0.3284 0.141 Uiso 1 1 calc R U . . .
H14B H 0.1800 0.9541 0.3035 0.141 Uiso 1 1 calc R U . . .
C15 C 0.2386(8) 0.8817(13) 0.3532(8) 0.139(7) Uani 1 1 d . U . . .
H15A H 0.2387 0.8311 0.3675 0.208 Uiso 1 1 calc R U . . .
H15B H 0.2480 0.9211 0.3778 0.208 Uiso 1 1 calc R U . . .
H15C H 0.2614 0.8816 0.3364 0.208 Uiso 1 1 calc R U . . .
C16 C 0.2993(4) 0.9241(7) 0.2223(5) 0.061(3) Uani 1 1 d . U . . .
H16A H 0.3281 0.8956 0.2420 0.073 Uiso 1 1 calc R U . . .
H16B H 0.2906 0.9625 0.2420 0.073 Uiso 1 1 calc R U . . .
C17 C 0.3086(6) 0.9640(11) 0.1801(7) 0.105(6) Uani 1 1 d . U . . .
H17A H 0.3185 0.9254 0.1612 0.127 Uiso 1 1 calc R U . . .
H17B H 0.2791 0.9898 0.1596 0.127 Uiso 1 1 calc R U . . .
C18 C 0.3484(7) 1.0227(13) 0.2005(8) 0.141(8) Uani 1 1 d . U . . .
H18A H 0.3379 1.0614 0.2183 0.211 Uiso 1 1 calc R U . . .
H18B H 0.3558 1.0479 0.1749 0.211 Uiso 1 1 calc R U . . .
H18C H 0.3772 0.9966 0.2213 0.211 Uiso 1 1 calc R U . . .
C19 C 0.4002(5) 0.7519(8) 0.1375(5) 0.073(4) Uani 1 1 d . U . . .
H19A H 0.4110 0.7547 0.1103 0.088 Uiso 1 1 calc R U . . .
H19B H 0.3677 0.7751 0.1282 0.088 Uiso 1 1 calc R U . . .
C20 C 0.4330(6) 0.7951(9) 0.1763(5) 0.094(5) Uani 1 1 d . U . . .
H20A H 0.4648 0.7696 0.1869 0.112 Uiso 1 1 calc R U . . .
H20B H 0.4209 0.7950 0.2028 0.112 Uiso 1 1 calc R U . . .
C21 C 0.4388(5) 0.8785(8) 0.1626(5) 0.083(4) Uani 1 1 d . U . . .
H21A H 0.4500 0.8789 0.1359 0.125 Uiso 1 1 calc R U . . .
H21B H 0.4622 0.9050 0.1893 0.125 Uiso 1 1 calc R U . . .
H21C H 0.4078 0.9050 0.1539 0.125 Uiso 1 1 calc R U . . .
C22 C 0.2961(4) 0.5918(9) 0.0438(4) 0.068(4) Uani 1 1 d D U . . .
H22A H 0.2675 0.6059 0.0516 0.082 Uiso 1 1 calc R U . . .
H22B H 0.3005 0.5354 0.0471 0.082 Uiso 1 1 calc R U . . .
C23 C 0.2891(6) 0.6152(14) -0.0054(4) 0.124(7) Uani 1 1 d D U . . .
H23A H 0.2743 0.6670 -0.0103 0.149 Uiso 1 1 calc R U . . .
H23B H 0.2652 0.5796 -0.0265 0.149 Uiso 1 1 calc R U . . .
C24 C 0.3312(6) 0.6180(17) -0.0215(6) 0.163(11) Uani 1 1 d D U . . .
H24A H 0.3556 0.6527 -0.0012 0.245 Uiso 1 1 calc R U . . .
H24B H 0.3208 0.6368 -0.0540 0.245 Uiso 1 1 calc R U . . .
H24C H 0.3448 0.5662 -0.0200 0.245 Uiso 1 1 calc R U . . .
C25 C 0.2255(5) 0.3491(9) -0.0147(5) 0.102(5) Uani 1 1 d D U . . .
H25A H 0.2393 0.3073 -0.0282 0.123 Uiso 1 1 calc R U . . .
H25B H 0.2521 0.3749 0.0102 0.123 Uiso 1 1 calc R U . . .
C26 C 0.1998(6) 0.4060(12) -0.0523(7) 0.121(7) Uani 1 1 d D U . . .
H26A H 0.1951 0.4560 -0.0390 0.145 Uiso 1 1 calc R U . . .
H26B H 0.1685 0.3861 -0.0733 0.145 Uiso 1 1 calc R U . . .
C27 C 0.2358(6) 0.4118(12) -0.0772(7) 0.113(6) Uani 1 1 d D U . . .
H27A H 0.2514 0.3618 -0.0762 0.169 Uiso 1 1 calc R U . . .
H27B H 0.2601 0.4506 -0.0616 0.169 Uiso 1 1 calc R U . . .
H27C H 0.2192 0.4269 -0.1100 0.169 Uiso 1 1 calc R U . . .
C28 C 0.2426(9) 0.1419(9) 0.0762(6) 0.145(8) Uani 1 1 d D U . . .
H28A H 0.2163 0.1271 0.0875 0.174 Uiso 1 1 calc R U . . .
H28B H 0.2703 0.1585 0.1037 0.174 Uiso 1 1 calc R U . . .
C29 C 0.2569(6) 0.0731(8) 0.0541(7) 0.107(6) Uani 1 1 d D U . . .
H29A H 0.2650 0.0292 0.0763 0.129 Uiso 1 1 calc R U . . .
H29B H 0.2303 0.0575 0.0254 0.129 Uiso 1 1 calc R U . . .
C30 C 0.2999(7) 0.0967(10) 0.0423(10) 0.153(10) Uani 1 1 d D U . . .
H30A H 0.2919 0.1417 0.0216 0.229 Uiso 1 1 calc R U . . .
H30B H 0.3096 0.0541 0.0263 0.229 Uiso 1 1 calc R U . . .
H30C H 0.3265 0.1096 0.0712 0.229 Uiso 1 1 calc R U . . .
C31 C -0.0026(4) 0.2744(7) 0.0485(3) 0.045(2) Uani 1 1 d . U . . .
H31A H 0.0027 0.3271 0.0389 0.054 Uiso 1 1 calc R U . . .
H31B H -0.0333 0.2739 0.0545 0.054 Uiso 1 1 calc R U . . .
C32 C -0.0052(4) 0.2190(7) 0.0102(4) 0.053(3) Uani 1 1 d . U . . .
H32A H 0.0254 0.2209 0.0041 0.064 Uiso 1 1 calc R U . . .
H32B H -0.0312 0.2353 -0.0188 0.064 Uiso 1 1 calc R U . . .
C33 C -0.0145(5) 0.1372(8) 0.0215(5) 0.072(4) Uani 1 1 d . U . . .
H33A H 0.0132 0.1182 0.0476 0.109 Uiso 1 1 calc R U . . .
H33B H -0.0194 0.1047 -0.0062 0.109 Uiso 1 1 calc R U . . .
H33C H -0.0432 0.1356 0.0303 0.109 Uiso 1 1 calc R U . . .
C34 C 0.0126(4) 0.3547(6) 0.1927(4) 0.044(2) Uani 1 1 d . U . . .
H34A H 0.0291 0.4041 0.1927 0.052 Uiso 1 1 calc R U . . .
H34B H 0.0321 0.3251 0.2207 0.052 Uiso 1 1 calc R U . . .
C35 C -0.0356(4) 0.3697(6) 0.1952(4) 0.045(2) Uani 1 1 d . U . . .
H35A H -0.0518 0.3203 0.1962 0.054 Uiso 1 1 calc R U . . .
H35B H -0.0555 0.3981 0.1668 0.054 Uiso 1 1 calc R U . . .
C36 C -0.0313(4) 0.4166(6) 0.2386(4) 0.050(3) Uani 1 1 d . U . . .
H36A H -0.0105 0.3895 0.2666 0.076 Uiso 1 1 calc R U . . .
H36B H -0.0632 0.4234 0.2408 0.076 Uiso 1 1 calc R U . . .
H36C H -0.0175 0.4670 0.2364 0.076 Uiso 1 1 calc R U . . .
C37 C 0.1232(7) 0.3330(12) 0.4452(5) 0.128(6) Uani 1 1 d D U . . .
H37A H 0.1568 0.3466 0.4639 0.153 Uiso 1 1 calc R U . . .
H37B H 0.1192 0.2770 0.4484 0.153 Uiso 1 1 calc R U . . .
C38 C 0.0898(5) 0.3759(9) 0.4637(5) 0.088(4) Uani 1 1 d D U . . .
H38A H 0.0846 0.3450 0.4889 0.105 Uiso 1 1 calc R U . . .
H38B H 0.0583 0.3815 0.4382 0.105 Uiso 1 1 calc R U . . .
C39 C 0.1076(8) 0.4546(11) 0.4829(8) 0.145(8) Uani 1 1 d D U . . .
H39A H 0.1404 0.4504 0.5057 0.218 Uiso 1 1 calc R U . . .
H39B H 0.0865 0.4762 0.4983 0.218 Uiso 1 1 calc R U . . .
H39C H 0.1077 0.4884 0.4571 0.218 Uiso 1 1 calc R U . . .
C40 C 0.0892(5) 0.2085(7) 0.3111(5) 0.075(4) Uani 1 1 d D U . . .
H40A H 0.0893 0.2306 0.2811 0.089 Uiso 1 1 calc R U . . .
H40B H 0.0591 0.2238 0.3158 0.089 Uiso 1 1 calc R U . . .
C41 C 0.0938(7) 0.1213(7) 0.3108(6) 0.106(5) Uani 1 1 d D U . . .
H41A H 0.0730 0.0998 0.2803 0.127 Uiso 1 1 calc R U . . .
H41B H 0.1275 0.1061 0.3164 0.127 Uiso 1 1 calc R U . . .
C42 C 0.0781(6) 0.0931(11) 0.3497(6) 0.107(6) Uani 1 1 d D U . . .
H42A H 0.0893 0.1288 0.3763 0.161 Uiso 1 1 calc R U . . .
H42B H 0.0917 0.0419 0.3598 0.161 Uiso 1 1 calc R U . . .
H42C H 0.0429 0.0900 0.3386 0.161 Uiso 1 1 calc R U . . .
C43 C 0.1596(4) 0.7160(6) 0.4295(4) 0.046(2) Uani 1 1 d . U . . .
H43A H 0.1752 0.7195 0.4640 0.055 Uiso 1 1 calc R U . . .
H43B H 0.1385 0.6701 0.4221 0.055 Uiso 1 1 calc R U . . .
C44 C 0.1308(4) 0.7865(7) 0.4110(5) 0.059(3) Uani 1 1 d . U . . .
H44A H 0.1031 0.7872 0.4219 0.071 Uiso 1 1 calc R U . . .
H44B H 0.1180 0.7838 0.3763 0.071 Uiso 1 1 calc R U . . .
C45 C 0.1580(5) 0.8600(7) 0.4253(4) 0.061(3) Uani 1 1 d . U . . .
H45A H 0.1689 0.8652 0.4596 0.091 Uiso 1 1 calc R U . . .
H45B H 0.1371 0.9035 0.4107 0.091 Uiso 1 1 calc R U . . .
H45C H 0.1859 0.8597 0.4151 0.091 Uiso 1 1 calc R U . . .
C46 C 0.2955(4) 0.6074(9) 0.5040(5) 0.080(4) Uani 1 1 d D U . . .
H46A H 0.3008 0.5650 0.4846 0.095 Uiso 1 1 calc R U . . .
H46B H 0.2802 0.5853 0.5254 0.095 Uiso 1 1 calc R U . . .
C47 C 0.3429(5) 0.6414(13) 0.5326(6) 0.129(7) Uani 1 1 d D U . . .
H47A H 0.3621 0.6024 0.5550 0.154 Uiso 1 1 calc R U . . .
H47B H 0.3376 0.6853 0.5509 0.154 Uiso 1 1 calc R U . . .
C48 C 0.3705(6) 0.6687(14) 0.5022(6) 0.131(8) Uani 1 1 d D U . . .
H48A H 0.3854 0.6244 0.4926 0.197 Uiso 1 1 calc R U . . .
H48B H 0.3956 0.7047 0.5201 0.197 Uiso 1 1 calc R U . . .
H48C H 0.3486 0.6945 0.4743 0.197 Uiso 1 1 calc R U . . .
C49 C 0.4034(5) 0.7650(8) 0.3894(4) 0.070(4) Uani 1 1 d D U . . .
H49A H 0.3749 0.7334 0.3869 0.084 Uiso 1 1 calc R U . . .
H49B H 0.3931 0.8195 0.3850 0.084 Uiso 1 1 calc R U . . .
C50 C 0.4405(5) 0.7550(15) 0.4377(5) 0.140(8) Uani 1 1 d D U . . .
H50A H 0.4273 0.7782 0.4603 0.168 Uiso 1 1 calc R U . . .
H50B H 0.4437 0.6991 0.4444 0.168 Uiso 1 1 calc R U . . .
C51 C 0.4903(6) 0.7866(12) 0.4485(6) 0.114(6) Uani 1 1 d D U . . .
H51A H 0.5060 0.7600 0.4293 0.171 Uiso 1 1 calc R U . . .
H51B H 0.5089 0.7786 0.4818 0.171 Uiso 1 1 calc R U . . .
H51C H 0.4884 0.8417 0.4414 0.171 Uiso 1 1 calc R U . . .
C52 C 0.5088(4) 0.5785(8) 0.3596(5) 0.075(4) Uani 1 1 d D U . . .
H52A H 0.5060 0.5728 0.3263 0.090 Uiso 1 1 calc R U . . .
H52B H 0.4940 0.5329 0.3687 0.090 Uiso 1 1 calc R U . . .
C53 C 0.5612(4) 0.5843(10) 0.3904(5) 0.095(5) Uani 1 1 d D U . . .
H53A H 0.5797 0.5421 0.3829 0.113 Uiso 1 1 calc R U . . .
H53B H 0.5747 0.6339 0.3848 0.113 Uiso 1 1 calc R U . . .
C54 C 0.5648(7) 0.5788(12) 0.4410(5) 0.125(6) Uani 1 1 d D U . . .
H54A H 0.5986 0.5825 0.4614 0.187 Uiso 1 1 calc R U . . .
H54B H 0.5466 0.6209 0.4483 0.187 Uiso 1 1 calc R U . . .
H54C H 0.5516 0.5294 0.4463 0.187 Uiso 1 1 calc R U . . .
C55 C 0.4740(4) 0.3258(7) 0.1877(4) 0.054(3) Uani 1 1 d . U . . .
H55A H 0.4432 0.3097 0.1638 0.065 Uiso 1 1 calc R U . . .
H55B H 0.4938 0.2793 0.1995 0.065 Uiso 1 1 calc R U . . .
C56 C 0.4995(5) 0.3796(8) 0.1669(5) 0.070(3) Uani 1 1 d . U . . .
H56A H 0.4801 0.4270 0.1570 0.083 Uiso 1 1 calc R U . . .
H56B H 0.5025 0.3557 0.1385 0.083 Uiso 1 1 calc R U . . .
C57 C 0.5487(5) 0.4009(9) 0.2000(6) 0.087(4) Uani 1 1 d . U . . .
H57A H 0.5457 0.4310 0.2261 0.130 Uiso 1 1 calc R U . . .
H57B H 0.5653 0.4316 0.1832 0.130 Uiso 1 1 calc R U . . .
H57C H 0.5671 0.3540 0.2122 0.130 Uiso 1 1 calc R U . . .
C58 C 0.4176(5) 0.2015(7) 0.2828(6) 0.075(4) Uani 1 1 d . U . . .
H58A H 0.3897 0.1861 0.2551 0.090 Uiso 1 1 calc R U . . .
H58B H 0.4058 0.2214 0.3074 0.090 Uiso 1 1 calc R U . . .
C59 C 0.4522(8) 0.1335(10) 0.3014(9) 0.130(7) Uani 1 1 d . U . . .
H59A H 0.4779 0.1505 0.3305 0.156 Uiso 1 1 calc R U . . .
H59B H 0.4343 0.0918 0.3103 0.156 Uiso 1 1 calc R U . . .
C60 C 0.4750(8) 0.1011(10) 0.2706(9) 0.137(8) Uani 1 1 d . U . . .
H60A H 0.4505 0.0906 0.2399 0.206 Uiso 1 1 calc R U . . .
H60B H 0.4912 0.0531 0.2842 0.206 Uiso 1 1 calc R U . . .
H60C H 0.4985 0.1377 0.2670 0.206 Uiso 1 1 calc R U . . .
C61 C 0.1662(4) 0.0473(7) 0.1993(5) 0.064(3) Uani 1 1 d . U . . .
H61A H 0.1498 0.0973 0.1977 0.076 Uiso 1 1 calc R U . . .
H61B H 0.1496 0.0083 0.2119 0.076 Uiso 1 1 calc R U . . .
C62 C 0.1646(6) 0.0239(12) 0.1507(6) 0.104(6) Uani 1 1 d . U . . .
H62A H 0.1849 0.0594 0.1403 0.124 Uiso 1 1 calc R U . . .
H62B H 0.1779 -0.0286 0.1521 0.124 Uiso 1 1 calc R U . . .
C63 C 0.1151(6) 0.0254(12) 0.1164(6) 0.107(6) Uani 1 1 d . U . . .
H63A H 0.0954 -0.0121 0.1256 0.161 Uiso 1 1 calc R U . . .
H63B H 0.1157 0.0122 0.0852 0.161 Uiso 1 1 calc R U . . .
H63C H 0.1016 0.0770 0.1155 0.161 Uiso 1 1 calc R U . . .
C64 C 0.2954(4) 0.0629(9) 0.3264(5) 0.080(4) Uani 1 1 d D U . . .
H64A H 0.2766 0.0146 0.3183 0.097 Uiso 1 1 calc R U . . .
H64B H 0.2836 0.0934 0.3477 0.097 Uiso 1 1 calc R U . . .
C65 C 0.3485(5) 0.0454(12) 0.3496(6) 0.114(6) Uani 1 1 d D U . . .
H65A H 0.3599 0.0149 0.3280 0.137 Uiso 1 1 calc R U . . .
H65B H 0.3670 0.0941 0.3567 0.137 Uiso 1 1 calc R U . . .
C66 C 0.3569(9) 0.0009(18) 0.3943(8) 0.206(15) Uani 1 1 d D U . . .
H66A H 0.3290 0.0065 0.4041 0.310 Uiso 1 1 calc R U . . .
H66B H 0.3855 0.0209 0.4189 0.310 Uiso 1 1 calc R U . . .
H66C H 0.3616 -0.0536 0.3888 0.310 Uiso 1 1 calc R U . . .
C67 C 0.4431(4) 0.3808(9) 0.4202(4) 0.072(4) Uani 1 1 d . U . . .
H67A H 0.4298 0.3663 0.3866 0.086 Uiso 1 1 calc R U . . .
H67B H 0.4397 0.4372 0.4225 0.086 Uiso 1 1 calc R U . . .
C68 C 0.4931(5) 0.3602(11) 0.4391(6) 0.090(4) Uani 1 1 d . U . . .
H68A H 0.5052 0.3607 0.4739 0.108 Uiso 1 1 calc R U . . .
H68B H 0.5130 0.3949 0.4276 0.108 Uiso 1 1 calc R U . . .
C69 C 0.4921(8) 0.2707(13) 0.4182(9) 0.148(8) Uani 1 1 d . U . . .
H69A H 0.4738 0.2371 0.4316 0.222 Uiso 1 1 calc R U . . .
H69B H 0.5251 0.2514 0.4268 0.222 Uiso 1 1 calc R U . . .
H69C H 0.4770 0.2714 0.3839 0.222 Uiso 1 1 calc R U . . .
C70 C 0.3620(4) 0.2255(7) 0.4827(4) 0.061(3) Uani 1 1 d . U . . .
H70A H 0.3954 0.2166 0.4842 0.073 Uiso 1 1 calc R U . . .
H70B H 0.3409 0.1884 0.4601 0.073 Uiso 1 1 calc R U . . .
C71 C 0.3586(5) 0.2135(7) 0.5295(4) 0.059(3) Uani 1 1 d . U . . .
H71A H 0.3251 0.2231 0.5278 0.071 Uiso 1 1 calc R U . . .
H71B H 0.3796 0.2510 0.5518 0.071 Uiso 1 1 calc R U . . .
C72 C 0.3729(6) 0.1337(8) 0.5476(5) 0.082(4) Uani 1 1 d . U . . .
H72A H 0.3564 0.0963 0.5232 0.124 Uiso 1 1 calc R U . . .
H72B H 0.3640 0.1249 0.5754 0.124 Uiso 1 1 calc R U . . .
H72C H 0.4077 0.1277 0.5561 0.124 Uiso 1 1 calc R U . . .
C73 C 0.4798(8) 0.9902(13) 0.5084(8) 0.125(7) Uani 1 1 d . U . . .
H73A H 0.4604 1.0373 0.5064 0.150 Uiso 1 1 calc R U . . .
H73B H 0.4589 0.9520 0.4865 0.150 Uiso 1 1 calc R U . . .
C74 C 0.4933(9) 0.9592(17) 0.5567(9) 0.158(9) Uani 1 1 d . U . . .
H74A H 0.5144 0.9140 0.5594 0.189 Uiso 1 1 calc R U . . .
H74B H 0.5123 0.9987 0.5789 0.189 Uiso 1 1 calc R U . . .
C75 C 0.4530(8) 0.9359(16) 0.5712(9) 0.158(10) Uani 1 1 d . U . . .
H75A H 0.4287 0.9767 0.5633 0.238 Uiso 1 1 calc R U . . .
H75B H 0.4646 0.9271 0.6052 0.238 Uiso 1 1 calc R U . . .
H75C H 0.4387 0.8884 0.5549 0.238 Uiso 1 1 calc R U . . .
O1 O 0.0695(3) 0.5630(5) 0.0082(3) 0.062(2) Uani 1 1 d . U . . .
O2 O 0.1278(3) 0.6710(5) 0.0265(2) 0.0539(19) Uani 1 1 d . U . . .
O3 O 0.0357(2) 0.7077(4) 0.2251(2) 0.0332(14) Uani 1 1 d . U . . .
O4 O 0.0214(2) 0.6020(4) 0.2718(2) 0.0354(14) Uani 1 1 d . U . . .
O5 O 0.2173(3) 0.8751(4) 0.2565(3) 0.060(2) Uani 1 1 d . U . . .
O6 O 0.2599(3) 0.8722(4) 0.2010(3) 0.0517(19) Uani 1 1 d . U . . .
O7 O 0.3977(2) 0.6710(5) 0.1505(2) 0.0491(18) Uani 1 1 d . U . . .
O8 O 0.3384(3) 0.6307(5) 0.0756(2) 0.053(2) Uani 1 1 d . U . . .
O9 O 0.1927(4) 0.3186(6) 0.0043(3) 0.095(4) Uani 1 1 d D U . . .
O10 O 0.2273(5) 0.2040(6) 0.0449(4) 0.109(4) Uani 1 1 d D U . . .
O11 O 0.0372(2) 0.2527(4) 0.0916(2) 0.0357(15) Uani 1 1 d . U . . .
O12 O 0.0087(2) 0.3115(4) 0.1504(2) 0.0337(14) Uani 1 1 d . U . . .
O13 O 0.1137(4) 0.3514(8) 0.3982(4) 0.110(4) Uani 1 1 d D U . . .
O14 O 0.1296(4) 0.2340(6) 0.3489(4) 0.097(3) Uani 1 1 d . U . . .
O15 O 0.1957(2) 0.7093(3) 0.4077(2) 0.0318(14) Uani 1 1 d . U . . .
O16 O 0.2638(2) 0.6626(4) 0.4741(2) 0.0430(16) Uani 1 1 d . U . . .
O17 O 0.4214(3) 0.7426(4) 0.3521(2) 0.0462(17) Uani 1 1 d . U . . .
O18 O 0.4848(2) 0.6476(4) 0.3656(3) 0.0484(18) Uani 1 1 d . U . . .
O19 O 0.4650(2) 0.3643(4) 0.2260(2) 0.0426(16) Uani 1 1 d . U . . .
O20 O 0.4469(3) 0.2588(4) 0.2702(3) 0.0525(19) Uani 1 1 d . U . . .
O21 O 0.2157(3) 0.0536(4) 0.2295(3) 0.055(2) Uani 1 1 d . U . . .
O22 O 0.2907(3) 0.1055(5) 0.2851(3) 0.061(2) Uani 1 1 d . U . . .
O23 O 0.4167(2) 0.3416(4) 0.4459(2) 0.0480(18) Uani 1 1 d . U . . .
O24 O 0.3474(2) 0.3044(4) 0.4668(2) 0.0446(17) Uani 1 1 d . U . . .
P1 P 0.11709(9) 0.59486(17) 0.04916(8) 0.0397(6) Uani 1 1 d . . . . .
P2 P 0.05996(8) 0.63034(13) 0.25031(8) 0.0270(5) Uani 1 1 d . . . . .
P3 P 0.23957(10) 0.81671(15) 0.22992(11) 0.0425(6) Uani 1 1 d . . . . .
P4 P 0.34920(9) 0.62555(17) 0.13034(9) 0.0409(6) Uani 1 1 d . . . . .
P5 P 0.21041(11) 0.28451(18) 0.05475(9) 0.0501(7) Uani 1 1 d . . . . .
P6 P 0.05438(8) 0.30867(14) 0.13466(8) 0.0300(5) Uani 1 1 d . . . . .
P7 P 0.14150(11) 0.3211(2) 0.36487(10) 0.0552(8) Uani 1 1 d . . . . .
P8 P 0.23390(8) 0.64182(14) 0.42124(8) 0.0292(5) Uani 1 1 d . . . . .
P9 P 0.42905(9) 0.65806(15) 0.33793(9) 0.0357(6) Uani 1 1 d . . . . .
P10 P 0.42404(9) 0.33676(15) 0.24435(10) 0.0380(6) Uani 1 1 d . . . . .
P11 P 0.23975(9) 0.13317(14) 0.24990(10) 0.0401(6) Uani 1 1 d . . . . .
P12 P 0.35991(9) 0.34142(16) 0.42508(9) 0.0394(6) Uani 1 1 d . . . . .
S1 S 0.10086(8) 0.61406(14) 0.10554(8) 0.0342(5) Uani 1 1 d . . . . .
S2 S 0.17252(8) 0.52120(16) 0.05849(8) 0.0390(6) Uani 1 1 d . . . . .
S3 S 0.06318(8) 0.55254(14) 0.20418(8) 0.0317(5) Uani 1 1 d . . . . .
S4 S 0.12245(9) 0.65826(14) 0.30051(8) 0.0371(5) Uani 1 1 d . . . . .
S5 S 0.18976(10) 0.75255(16) 0.18431(10) 0.0471(6) Uani 1 1 d . . . . .
S6 S 0.29226(11) 0.75993(15) 0.28003(9) 0.0450(6) Uani 1 1 d . . . . .
S7 S 0.29540(9) 0.67949(16) 0.14401(9) 0.0422(6) Uani 1 1 d . . . . .
S8 S 0.36048(9) 0.51643(16) 0.15167(9) 0.0420(6) Uani 1 1 d . . . . .
S9 S 0.2627(2) 0.3275(4) 0.1036(2) 0.0432(13) Uani 0.5 1 d . U P A 1
S9B S 0.2617(2) 0.3673(4) 0.0912(2) 0.0432(13) Uani 0.5 1 d . . P A 2
S10 S 0.14816(10) 0.26977(17) 0.06628(10) 0.0517(7) Uani 1 1 d . U . . .
S11 S 0.06727(8) 0.41573(13) 0.11732(8) 0.0304(5) Uani 1 1 d . . . . .
S12 S 0.10833(8) 0.25831(15) 0.18551(9) 0.0384(6) Uani 1 1 d . . . . .
S13 S 0.11616(9) 0.39249(16) 0.30986(9) 0.0409(6) Uani 1 1 d . . . . .
S14 S 0.21217(10) 0.31475(16) 0.40164(10) 0.0469(6) Uani 1 1 d . . . . .
S15 S 0.20070(9) 0.54015(14) 0.42228(8) 0.0363(5) Uani 1 1 d . . . . .
S16 S 0.27419(9) 0.65145(15) 0.38191(9) 0.0386(6) Uani 1 1 d . . . . .
S17 S 0.39185(9) 0.58138(15) 0.35901(8) 0.0398(6) Uani 1 1 d . . . . .
S18 S 0.42017(9) 0.66431(15) 0.26881(8) 0.0376(5) Uani 1 1 d . . . . .
S19 S 0.36217(9) 0.31775(18) 0.19399(11) 0.0542(8) Uani 1 1 d . . . . .
S20 S 0.42212(9) 0.41490(16) 0.29260(9) 0.0411(6) Uani 1 1 d . . . . .
S21 S 0.25700(9) 0.19470(15) 0.20278(10) 0.0429(6) Uani 1 1 d . . . . .
S22 S 0.19940(9) 0.18485(16) 0.28161(10) 0.0439(6) Uani 1 1 d . . . . .
S23 S 0.33928(10) 0.27571(17) 0.36733(10) 0.0475(6) Uani 1 1 d . . . . .
S24 S 0.33719(9) 0.45044(16) 0.41702(9) 0.0437(6) Uani 1 1 d . . . . .

loop_
_atom_site_aniso_label
_atom_site_aniso_U_11
_atom_site_aniso_U_22
_atom_site_aniso_U_33
_atom_site_aniso_U_23
_atom_site_aniso_U_13
_atom_site_aniso_U_12
Ag1 0.0323(3) 0.0197(3) 0.0289(3) 0.0002(3) 0.0120(3) -0.0014(3)
Ag2 0.0300(3) 0.0304(4) 0.0223(3) 0.0010(3) 0.0047(3) 0.0002(3)
Ag3 0.0227(3) 0.0275(3) 0.0290(3) 0.0026(3) 0.0095(3) 0.0044(3)
Ag4 0.0303(3) 0.0325(4) 0.0267(3) -0.0034(3) 0.0130(3) -0.0050(3)
Ag5 0.0203(3) 0.0223(3) 0.0171(3) -0.0075(2) 0.0042(2) -0.0002(2)
Ag6 0.0236(3) 0.0272(3) 0.0260(3) -0.0034(3) 0.0044(3) -0.0027(3)
Ag7 0.0163(3) 0.0148(3) 0.0155(3) 0.0014(2) 0.0049(2) 0.0010(2)
Ag8 0.0191(3) 0.0144(3) 0.0117(2) -0.0023(2) 0.0058(2) -0.0010(2)
Ag9 0.0204(3) 0.0239(3) 0.0216(3) -0.0046(3) 0.0054(2) -0.0038(2)
Ag10 0.0230(3) 0.0306(4) 0.0353(4) -0.0058(3) 0.0085(3) 0.0038(3)
Ag11 0.0325(3) 0.0199(3) 0.0305(3) -0.0033(3) 0.0057(3) 0.0025(3)
Ag12 0.0277(3) 0.0294(4) 0.0249(3) 0.0016(3) 0.0024(3) 0.0020(3)
Ag13 0.0338(4) 0.0380(4) 0.0285(3) -0.0043(3) 0.0068(3) 0.0039(3)
Ag14 0.0409(4) 0.0327(4) 0.0440(4) -0.0082(3) 0.0078(3) 0.0019(3)
Ag15 0.0401(4) 0.0344(4) 0.0368(4) -0.0026(3) 0.0151(3) -0.0059(3)
Ag16 0.0357(4) 0.0395(4) 0.0402(4) -0.0061(3) 0.0148(3) -0.0017(3)
Ag17 0.0374(4) 0.0318(4) 0.0339(4) 0.0011(3) 0.0142(3) 0.0016(3)
Ag18 0.0388(4) 0.0302(4) 0.0361(4) 0.0012(3) 0.0085(3) 0.0032(3)
Ag19 0.0395(4) 0.0288(4) 0.0414(5) 0.0039(3) 0.0102(4) -0.0016(3)
AgB9 0.0395(4) 0.0288(4) 0.0414(5) 0.0039(3) 0.0102(4) -0.0016(3)
AgC9 0.0395(4) 0.0288(4) 0.0414(5) 0.0039(3) 0.0102(4) -0.0016(3)
Au1 0.02047(15) 0.01871(16) 0.02006(15) -0.00162(12) 0.00608(12) 0.00031(12)
C1 0.077(8) 0.077(7) 0.047(6) 0.002(5) 0.019(5) 0.008(6)
C2 0.101(10) 0.082(7) 0.057(7) -0.001(6) 0.015(7) 0.003(6)
C3 0.078(10) 0.081(8) 0.093(11) 0.006(7) 0.024(8) -0.001(7)
C4 0.059(6) 0.064(6) 0.038(5) 0.016(4) 0.019(5) 0.001(4)
C5 0.085(8) 0.058(6) 0.055(7) 0.013(5) 0.039(6) 0.002(5)
C6 0.112(10) 0.077(8) 0.067(8) 0.001(7) 0.041(8) -0.020(7)
C7 0.031(4) 0.042(5) 0.046(5) 0.009(4) 0.014(4) 0.003(4)
C8 0.044(5) 0.066(7) 0.047(5) 0.017(5) 0.012(4) 0.006(5)
C9 0.069(8) 0.072(8) 0.065(7) 0.027(6) 0.027(6) 0.012(6)
C10 0.060(6) 0.035(5) 0.045(5) -0.004(4) 0.033(5) 0.007(4)
C11 0.082(7) 0.047(6) 0.061(6) -0.002(5) 0.049(6) 0.006(5)
C12 0.113(10) 0.058(7) 0.070(8) 0.011(6) 0.051(7) 0.025(7)
C13 0.118(11) 0.117(11) 0.137(11) -0.049(9) 0.100(10) -0.064(9)
C14 0.156(13) 0.129(13) 0.097(10) -0.004(9) 0.082(9) 0.001(11)
C15 0.160(14) 0.122(17) 0.141(13) -0.022(12) 0.061(11) -0.015(12)
C16 0.055(6) 0.036(6) 0.097(8) 0.003(5) 0.035(6) -0.002(5)
C17 0.083(10) 0.112(12) 0.126(11) 0.036(9) 0.041(8) -0.034(9)
C18 0.108(13) 0.137(15) 0.173(18) 0.037(13) 0.042(12) -0.047(12)
C19 0.077(8) 0.074(6) 0.057(7) 0.016(5) 0.008(6) -0.026(6)
C20 0.102(11) 0.076(7) 0.075(8) 0.009(6) -0.005(7) -0.030(7)
C21 0.082(10) 0.071(7) 0.083(10) 0.010(7) 0.011(8) -0.029(7)
C22 0.051(6) 0.099(10) 0.045(5) -0.009(6) 0.004(5) -0.021(6)
C23 0.108(11) 0.20(2) 0.047(6) 0.003(8) 0.006(6) -0.045(12)
C24 0.133(13) 0.30(3) 0.060(10) -0.009(14) 0.034(10) -0.061(16)
C25 0.125(11) 0.083(10) 0.092(9) 0.006(8) 0.029(8) -0.020(8)
C26 0.109(11) 0.132(14) 0.132(13) 0.067(12) 0.054(10) 0.026(10)
C27 0.112(12) 0.118(15) 0.113(12) -0.001(10) 0.044(10) -0.027(11)
C28 0.21(2) 0.090(9) 0.176(14) 0.039(9) 0.121(14) 0.068(11)
C29 0.112(12) 0.076(9) 0.146(15) 0.019(9) 0.060(11) 0.041(8)
C30 0.172(17) 0.064(11) 0.28(3) -0.044(14) 0.15(2) 0.004(11)
C31 0.038(5) 0.056(6) 0.032(4) -0.006(4) 0.000(4) 0.002(4)
C32 0.049(6) 0.067(6) 0.040(5) -0.015(4) 0.011(4) -0.005(5)
C33 0.092(10) 0.061(6) 0.056(7) -0.015(5) 0.015(7) -0.017(6)
C34 0.044(5) 0.045(6) 0.040(5) -0.011(4) 0.013(4) -0.006(4)
C35 0.042(5) 0.035(5) 0.058(6) -0.010(5) 0.019(4) -0.004(4)
C36 0.057(6) 0.041(6) 0.062(6) -0.014(5) 0.031(5) -0.011(5)
C37 0.129(9) 0.155(10) 0.111(7) 0.017(6) 0.056(6) 0.010(7)
C38 0.075(8) 0.126(10) 0.065(7) 0.045(7) 0.029(7) 0.010(7)
C39 0.138(14) 0.146(11) 0.128(13) 0.005(9) 0.017(11) 0.011(9)
C40 0.056(7) 0.065(7) 0.083(8) 0.000(6) 0.000(6) -0.018(5)
C41 0.104(12) 0.080(8) 0.117(11) 0.007(7) 0.017(9) -0.020(7)
C42 0.086(11) 0.105(12) 0.103(11) 0.011(9) -0.003(8) -0.030(9)
C43 0.051(5) 0.047(5) 0.049(6) 0.000(4) 0.028(5) 0.011(4)
C44 0.058(6) 0.053(5) 0.071(7) 0.001(5) 0.027(5) 0.017(4)
C45 0.085(8) 0.050(6) 0.058(7) -0.001(5) 0.038(6) 0.009(5)
C46 0.061(6) 0.094(9) 0.060(7) 0.025(7) -0.008(5) 0.017(6)
C47 0.078(8) 0.172(17) 0.102(10) 0.017(10) -0.011(7) -0.009(9)
C48 0.085(10) 0.19(2) 0.096(12) -0.016(13) 0.001(9) -0.037(12)
C49 0.091(8) 0.073(9) 0.060(6) -0.026(6) 0.044(6) -0.014(7)
C50 0.121(10) 0.23(2) 0.069(7) -0.034(8) 0.036(7) -0.026(11)
C51 0.105(10) 0.150(18) 0.075(10) -0.014(11) 0.017(8) -0.001(10)
C52 0.036(5) 0.082(8) 0.092(9) -0.027(7) 0.002(5) 0.010(5)
C53 0.045(6) 0.106(12) 0.106(9) -0.033(8) -0.008(6) 0.014(6)
C54 0.111(11) 0.125(13) 0.111(8) -0.024(8) 0.004(7) 0.015(10)
C55 0.051(6) 0.058(6) 0.060(6) -0.012(5) 0.027(5) 0.002(5)
C56 0.084(7) 0.058(7) 0.087(8) -0.006(6) 0.055(6) 0.003(6)
C57 0.087(8) 0.075(10) 0.116(11) -0.017(8) 0.058(7) -0.013(7)
C58 0.097(9) 0.040(6) 0.108(11) 0.004(6) 0.063(8) -0.007(5)
C59 0.148(14) 0.071(8) 0.218(17) 0.051(10) 0.122(13) 0.025(9)
C60 0.164(17) 0.054(9) 0.25(2) 0.024(11) 0.145(17) 0.011(10)
C61 0.062(6) 0.042(7) 0.071(6) -0.006(5) 0.003(5) -0.014(5)
C62 0.089(9) 0.127(15) 0.075(7) -0.025(7) 0.004(6) 0.005(9)
C63 0.090(9) 0.137(17) 0.076(9) -0.021(9) 0.006(7) 0.002(9)
C64 0.075(8) 0.079(9) 0.073(7) 0.015(7) 0.007(6) 0.022(7)
C65 0.074(8) 0.120(15) 0.115(11) 0.037(11) -0.010(7) 0.017(8)
C66 0.127(17) 0.28(4) 0.174(16) 0.13(2) 0.007(13) 0.045(19)
C67 0.048(5) 0.108(10) 0.057(7) 0.033(7) 0.016(5) -0.005(6)
C68 0.052(6) 0.129(11) 0.091(10) 0.039(9) 0.028(6) 0.006(6)
C69 0.105(14) 0.144(12) 0.20(2) -0.001(12) 0.053(14) 0.010(10)
C70 0.058(7) 0.056(6) 0.070(6) 0.024(5) 0.025(5) 0.010(5)
C71 0.064(7) 0.052(6) 0.061(6) 0.019(5) 0.022(5) -0.001(5)
C72 0.091(10) 0.071(7) 0.083(9) 0.030(7) 0.027(8) 0.006(7)
C73 0.137(17) 0.115(15) 0.127(13) -0.037(11) 0.052(12) -0.035(13)
C74 0.133(15) 0.21(3) 0.141(14) -0.001(15) 0.061(13) -0.019(15)
C75 0.123(16) 0.20(3) 0.159(18) 0.024(18) 0.058(14) 0.004(16)
O1 0.045(4) 0.098(7) 0.037(4) -0.004(4) 0.005(3) 0.024(4)
O2 0.060(4) 0.059(5) 0.039(4) 0.020(3) 0.013(3) 0.003(4)
O3 0.031(3) 0.032(3) 0.039(3) 0.003(3) 0.015(3) 0.006(3)
O4 0.040(3) 0.032(4) 0.042(3) -0.004(3) 0.025(3) -0.004(3)
O5 0.068(5) 0.036(4) 0.099(6) -0.012(4) 0.056(5) -0.008(4)
O6 0.052(4) 0.038(4) 0.072(5) 0.014(4) 0.031(4) -0.004(3)
O7 0.044(4) 0.069(5) 0.032(4) 0.002(3) 0.010(3) -0.019(3)
O8 0.046(4) 0.083(6) 0.033(4) -0.002(4) 0.018(3) -0.018(4)
O9 0.112(8) 0.095(8) 0.047(5) 0.007(5) -0.011(5) -0.060(6)
O10 0.152(10) 0.073(6) 0.150(10) 0.034(6) 0.115(9) 0.055(7)
O11 0.029(3) 0.035(4) 0.037(3) -0.005(3) 0.004(3) -0.001(3)
O12 0.031(3) 0.033(3) 0.036(3) -0.006(3) 0.010(3) -0.007(3)
O13 0.064(5) 0.187(9) 0.088(5) 0.031(5) 0.040(5) -0.005(6)
O14 0.103(6) 0.071(5) 0.082(5) 0.028(4) -0.011(4) -0.045(5)
O15 0.040(3) 0.026(3) 0.034(3) -0.002(3) 0.018(3) -0.002(3)
O16 0.046(4) 0.051(4) 0.027(3) -0.002(3) 0.006(3) 0.001(3)
O17 0.063(5) 0.034(4) 0.045(4) -0.009(3) 0.025(3) -0.012(3)
O18 0.030(3) 0.059(5) 0.051(4) -0.014(4) 0.008(3) -0.010(3)
O19 0.036(4) 0.041(4) 0.052(4) -0.003(3) 0.017(3) 0.007(3)
O20 0.052(4) 0.038(4) 0.069(5) 0.005(4) 0.022(4) 0.004(3)
O21 0.060(4) 0.031(4) 0.064(5) -0.005(4) 0.008(4) -0.004(3)
O22 0.049(4) 0.056(5) 0.069(5) 0.006(4) 0.008(4) 0.018(4)
O23 0.039(4) 0.064(5) 0.038(4) 0.019(4) 0.008(3) 0.003(3)
O24 0.045(4) 0.043(4) 0.045(4) 0.015(3) 0.014(3) 0.007(3)
P1 0.0375(13) 0.0556(17) 0.0241(12) 0.0046(12) 0.0084(10) 0.0053(12)
P2 0.0263(11) 0.0253(12) 0.0303(12) 0.0004(10) 0.0111(9) 0.0016(9)
P3 0.0556(16) 0.0223(13) 0.0624(18) 0.0059(12) 0.0368(14) 0.0040(11)
P4 0.0386(13) 0.0581(18) 0.0291(13) -0.0038(12) 0.0156(11) -0.0116(12)
P5 0.0667(19) 0.0476(17) 0.0285(13) -0.0116(12) 0.0072(13) 0.0193(14)
P6 0.0242(11) 0.0287(13) 0.0323(12) -0.0039(10) 0.0035(9) -0.0037(9)
P7 0.0567(17) 0.072(2) 0.0358(14) 0.0037(14) 0.0144(13) -0.0351(16)
P8 0.0367(12) 0.0279(12) 0.0230(11) -0.0028(10) 0.0102(10) 0.0012(10)
P9 0.0337(12) 0.0357(14) 0.0350(13) -0.0073(11) 0.0086(10) -0.0118(11)
P10 0.0292(12) 0.0372(14) 0.0473(15) -0.0034(12) 0.0130(11) 0.0049(11)
P11 0.0379(13) 0.0226(13) 0.0529(16) -0.0033(12) 0.0070(12) 0.0039(10)
P12 0.0341(13) 0.0434(15) 0.0340(13) 0.0099(12) 0.0035(11) 0.0033(11)
S1 0.0365(12) 0.0386(13) 0.0262(11) 0.0019(10) 0.0094(9) 0.0067(10)
S2 0.0323(12) 0.0549(16) 0.0314(12) -0.0020(11) 0.0133(10) -0.0019(11)
S3 0.0268(11) 0.0342(13) 0.0347(12) -0.0080(10) 0.0116(9) 0.0017(9)
S4 0.0383(12) 0.0301(13) 0.0360(13) -0.0020(10) 0.0042(10) -0.0012(10)
S5 0.0520(15) 0.0375(15) 0.0495(15) 0.0103(12) 0.0149(13) 0.0062(12)
S6 0.0679(17) 0.0318(14) 0.0382(14) -0.0059(11) 0.0219(13) -0.0005(12)
S7 0.0440(14) 0.0501(16) 0.0342(13) 0.0047(12) 0.0157(11) -0.0015(12)
S8 0.0430(14) 0.0494(16) 0.0379(13) -0.0092(12) 0.0197(11) -0.0036(12)
S9 0.0342(15) 0.066(4) 0.030(3) -0.016(3) 0.0109(18) 0.000(3)
S9B 0.0342(15) 0.066(4) 0.030(3) -0.016(3) 0.0109(18) 0.000(3)
S10 0.0505(15) 0.0462(16) 0.0437(15) -0.0205(13) -0.0020(12) 0.0116(13)
S11 0.0275(11) 0.0288(12) 0.0324(11) 0.0000(10) 0.0072(9) -0.0018(9)
S12 0.0301(12) 0.0356(13) 0.0421(13) 0.0074(11) 0.0033(10) -0.0023(10)
S13 0.0445(14) 0.0450(15) 0.0351(13) -0.0033(11) 0.0162(11) -0.0159(12)
S14 0.0535(16) 0.0385(15) 0.0489(15) 0.0095(12) 0.0180(13) -0.0007(12)
S15 0.0493(14) 0.0306(13) 0.0325(12) 0.0025(10) 0.0186(11) -0.0006(11)
S16 0.0459(13) 0.0392(14) 0.0372(13) -0.0137(11) 0.0227(11) -0.0108(11)
S17 0.0373(12) 0.0457(15) 0.0307(12) 0.0002(11) 0.0046(10) -0.0161(11)
S18 0.0388(13) 0.0406(14) 0.0353(12) -0.0046(11) 0.0152(10) -0.0116(11)
S19 0.0312(13) 0.0621(19) 0.0626(18) -0.0279(15) 0.0082(12) 0.0050(12)
S20 0.0374(13) 0.0457(15) 0.0395(13) -0.0039(12) 0.0124(11) 0.0051(11)
S21 0.0411(13) 0.0302(13) 0.0585(16) -0.0035(12) 0.0187(12) 0.0047(11)
S22 0.0381(13) 0.0389(15) 0.0488(15) -0.0031(12) 0.0076(11) 0.0049(11)
S23 0.0448(14) 0.0483(16) 0.0419(14) 0.0029(13) 0.0056(12) 0.0069(12)
S24 0.0403(13) 0.0415(15) 0.0395(14) 0.0056(12) 0.0015(11) -0.0037(11)

loop_
_atom_type_symbol
_atom_type_description
_atom_type_scat_dispersion_real
_atom_type_scat_dispersion_imag
_atom_type_scat_source
C C 0.0033 0.0016 'International Tables Vol C Tables 4.2.6.8 and 6.1.1.4'
H H 0.0000 0.0000 'International Tables Vol C Tables 4.2.6.8 and 6.1.1.4'
O O 0.0106 0.0060 'International Tables Vol C Tables 4.2.6.8 and 6.1.1.4'
P P 0.1023 0.0942 'International Tables Vol C Tables 4.2.6.8 and 6.1.1.4'
S S 0.1246 0.1234 'International Tables Vol C Tables 4.2.6.8 and 6.1.1.4'
Ag Ag -0.8971 1.1015 'International Tables Vol C Tables 4.2.6.8 and 6.1.1.4'
Au Au -2.0133 8.8022 'International Tables Vol C Tables 4.2.6.8 and 6.1.1.4'

loop_
_geom_angle_atom_site_label_1
_geom_angle_atom_site_label_2
_geom_angle_atom_site_label_3
_geom_angle
_geom_angle_site_symmetry_3
S5 Ag1 Au1 146.31(7) .
S5 Ag1 AgB9 80.6(3) .
Au1 Ag1 AgB9 105.5(3) .
S5 Ag1 S6 78.37(9) .
Au1 Ag1 S6 135.28(6) .
AgB9 Ag1 S6 77.0(3) .
S5 Ag1 Ag8 136.31(7) .
Au1 Ag1 Ag8 58.364(18) .
AgB9 Ag1 Ag8 55.7(3) .
S6 Ag1 Ag8 92.11(6) .
S5 Ag1 Ag3 99.00(7) .
Au1 Ag1 Ag3 59.328(19) .
AgB9 Ag1 Ag3 60.4(3) .
S6 Ag1 Ag3 136.91(6) .
Ag8 Ag1 Ag3 60.04(2) .
S5 Ag1 Ag2 88.00(7) .
Au1 Ag1 Ag2 59.275(19) .
AgB9 Ag1 Ag2 116.2(3) .
S6 Ag1 Ag2 159.47(6) .
Ag8 Ag1 Ag2 108.29(3) .
Ag3 Ag1 Ag2 60.01(2) .
S5 Ag1 Ag4 115.49(7) .
Au1 Ag1 Ag4 58.423(19) .
AgB9 Ag1 Ag4 163.1(3) .
S6 Ag1 Ag4 110.16(6) .
Ag8 Ag1 Ag4 107.86(3) .
Ag3 Ag1 Ag4 109.55(3) .
Ag2 Ag1 Ag4 62.07(2) .
S5 Ag1 Ag9 153.23(7) .
Au1 Ag1 Ag9 57.084(18) .
AgB9 Ag1 Ag9 108.7(3) .
S6 Ag1 Ag9 79.47(6) .
Ag8 Ag1 Ag9 59.19(2) .
Ag3 Ag1 Ag9 107.43(3) .
Ag2 Ag1 Ag9 108.65(3) .
Ag4 Ag1 Ag9 59.47(2) .
S5 Ag1 Ag15 93.66(7) .
Au1 Ag1 Ag15 107.68(3) .
AgB9 Ag1 Ag15 126.1(3) .
S6 Ag1 Ag15 49.66(6) .
Ag8 Ag1 Ag15 112.37(3) .
Ag3 Ag1 Ag15 166.79(3) .
Ag2 Ag1 Ag15 117.10(3) .
Ag4 Ag1 Ag15 60.96(2) .
Ag9 Ag1 Ag15 60.32(2) .
S1 Ag2 Au1 148.30(6) .
S1 Ag2 S2 76.59(7) .
Au1 Ag2 S2 134.15(6) .
S1 Ag2 Ag6 107.89(6) .
Au1 Ag2 Ag6 59.028(19) .
S2 Ag2 Ag6 110.97(6) .
S1 Ag2 Ag3 89.42(5) .
Au1 Ag2 Ag3 58.883(18) .
S2 Ag2 Ag3 161.37(6) .
Ag6 Ag2 Ag3 61.37(2) .
S1 Ag2 Ag1 107.93(6) .
Au1 Ag2 Ag1 58.118(19) .
S2 Ag2 Ag1 136.12(6) .
Ag6 Ag2 Ag1 108.79(3) .
Ag3 Ag2 Ag1 59.79(2) .
S1 Ag2 Ag5 145.85(6) .
Au1 Ag2 Ag5 57.049(18) .
S2 Ag2 Ag5 78.69(6) .
Ag6 Ag2 Ag5 60.39(2) .
Ag3 Ag2 Ag5 108.24(3) .
Ag1 Ag2 Ag5 106.22(3) .
S1 Ag2 Ag4 144.58(6) .
Au1 Ag2 Ag4 57.032(18) .
S2 Ag2 Ag4 91.42(5) .
Ag6 Ag2 Ag4 107.53(3) .
Ag3 Ag2 Ag4 107.00(3) .
Ag1 Ag2 Ag4 59.07(2) .
Ag5 Ag2 Ag4 58.49(2) .
S1 Ag2 Ag13 85.48(6) .
Au1 Ag2 Ag13 107.65(3) .
S2 Ag2 Ag13 50.88(6) .
Ag6 Ag2 Ag13 60.70(2) .
Ag3 Ag2 Ag13 116.62(3) .
Ag1 Ag2 Ag13 165.59(3) .
Ag5 Ag2 Ag13 60.58(2) .
Ag4 Ag2 Ag13 112.73(3) .
S3 Ag3 Au1 148.12(6) .
S3 Ag3 AgB9 108.6(3) .
Au1 Ag3 AgB9 103.2(3) .
S3 Ag3 Ag8 147.84(6) .
Au1 Ag3 Ag8 57.911(17) .
AgB9 Ag3 Ag8 55.0(3) .
S3 Ag3 Ag1 140.39(6) .
Au1 Ag3 Ag1 58.301(18) .
AgB9 Ag3 Ag1 58.4(3) .
Ag8 Ag3 Ag1 59.66(2) .
S3 Ag3 Ag7 112.13(6) .
Au1 Ag3 Ag7 56.530(17) .
AgB9 Ag3 Ag7 111.1(3) .
Ag8 Ag3 Ag7 60.88(2) .
Ag1 Ag3 Ag7 107.30(3) .
S3 Ag3 Ag2 103.91(6) .
Au1 Ag3 Ag2 59.019(18) .
AgB9 Ag3 Ag2 114.6(3) .
Ag8 Ag3 Ag2 108.15(3) .
Ag1 Ag3 Ag2 60.20(2) .
Ag7 Ag3 Ag2 106.36(3) .
S3 Ag3 Ag6 89.97(6) .
Au1 Ag3 Ag6 58.305(18) .
AgB9 Ag3 Ag6 161.5(3) .
Ag8 Ag3 Ag6 108.46(3) .
Ag1 Ag3 Ag6 107.37(3) .
Ag7 Ag3 Ag6 59.12(2) .
Ag2 Ag3 Ag6 59.16(2) .
S3 Ag3 Ag17 88.76(6) .
Au1 Ag3 Ag17 105.13(2) .
AgB9 Ag3 Ag17 69.2(3) .
Ag8 Ag3 Ag17 60.20(2) .
Ag1 Ag3 Ag17 115.33(3) .
Ag7 Ag3 Ag17 59.02(2) .
Ag2 Ag3 Ag17 163.97(3) .
Ag6 Ag3 Ag17 111.95(3) .
S7 Ag4 S8 76.93(8) .
S7 Ag4 Au1 141.53(6) .
S8 Ag4 Au1 141.19(7) .
S7 Ag4 Ag5 138.77(6) .
S8 Ag4 Ag5 98.92(6) .
Au1 Ag4 Ag5 57.778(18) .
S7 Ag4 Ag1 83.91(6) .
S8 Ag4 Ag1 154.16(6) .
Au1 Ag4 Ag1 58.395(18) .
Ag5 Ag4 Ag1 106.92(3) .
S7 Ag4 Ag9 112.87(6) .
S8 Ag4 Ag9 110.63(6) .
Au1 Ag4 Ag9 57.755(18) .
Ag5 Ag4 Ag9 106.99(3) .
Ag1 Ag4 Ag9 61.40(2) .
S7 Ag4 Ag10 153.94(6) .
S8 Ag4 Ag10 82.85(6) .
Au1 Ag4 Ag10 58.987(19) .
Ag5 Ag4 Ag10 60.36(2) .
Ag1 Ag4 Ag10 109.28(3) .
Ag9 Ag4 Ag10 59.56(2) .
S7 Ag4 Ag2 97.56(6) .
S8 Ag4 Ag2 140.35(6) .
Au1 Ag4 Ag2 58.112(18) .
Ag5 Ag4 Ag2 59.56(2) .
Ag1 Ag4 Ag2 58.86(2) .
Ag9 Ag4 Ag2 107.65(3) .
Ag10 Ag4 Ag2 108.50(3) .
S7 Ag4 Ag15 51.73(6) .
S8 Ag4 Ag15 92.51(6) .
Au1 Ag4 Ag15 108.36(2) .
Ag5 Ag4 Ag15 166.14(3) .
Ag1 Ag4 Ag15 61.83(2) .
Ag9 Ag4 Ag15 61.22(2) .
Ag10 Ag4 Ag15 113.87(3) .
Ag2 Ag4 Ag15 115.03(3) .
S7 Ag4 Ag16 94.10(6) .
S8 Ag4 Ag16 50.46(6) .
Au1 Ag4 Ag16 107.86(3) .
Ag5 Ag4 Ag16 115.01(3) .
Ag1 Ag4 Ag16 115.02(3) .
Ag9 Ag4 Ag16 60.23(2) .
Ag10 Ag4 Ag16 60.11(2) .
Ag2 Ag4 Ag16 165.96(3) .
Ag15 Ag4 Ag16 66.91(2) .
S9 Ag5 Au1 160.26(15) .
S9B Ag5 Au1 156.10(16) .
Au1 Ag5 AgC9 107.2(4) .
S9 Ag5 Ag11 115.20(16) .
S9B Ag5 Ag11 132.86(16) .
Au1 Ag5 Ag11 58.648(18) .
AgC9 Ag5 Ag11 59.6(4) .
S9 Ag5 Ag4 111.59(16) .
S9B Ag5 Ag4 98.02(16) .
Au1 Ag5 Ag4 58.962(18) .
AgC9 Ag5 Ag4 113.3(4) .
Ag11 Ag5 Ag4 108.56(3) .
S9 Ag5 Ag6 137.10(16) .
S9B Ag5 Ag6 142.71(15) .
Au1 Ag5 Ag6 59.303(17) .
AgC9 Ag5 Ag6 114.7(4) .
Ag11 Ag5 Ag6 61.30(2) .
Ag4 Ag5 Ag6 109.30(3) .
S9 Ag5 Ag2 134.58(16) .
S9B Ag5 Ag2 118.08(16) .
Au1 Ag5 Ag2 59.330(18) .
AgC9 Ag5 Ag2 166.5(4) .
Ag11 Ag5 Ag2 108.75(2) .
Ag4 Ag5 Ag2 61.95(2) .
Ag6 Ag5 Ag2 59.14(2) .
S9 Ag5 Ag10 100.94(15) .
S9B Ag5 Ag10 105.32(15) .
Au1 Ag5 Ag10 59.400(18) .
AgC9 Ag5 Ag10 58.7(4) .
Ag11 Ag5 Ag10 60.11(2) .
Ag4 Ag5 Ag10 60.49(2) .
Ag6 Ag5 Ag10 110.03(2) .
Ag2 Ag5 Ag10 110.51(3) .
S9 Ag5 Ag13 89.54(15) .
S9B Ag5 Ag13 84.91(15) .
Au1 Ag5 Ag13 110.15(2) .
AgC9 Ag5 Ag13 128.1(4) .
Ag11 Ag5 Ag13 114.65(3) .
Ag4 Ag5 Ag13 116.44(3) .
Ag6 Ag5 Ag13 60.57(2) .
Ag2 Ag5 Ag13 61.35(2) .
Ag10 Ag5 Ag13 169.48(3) .
S9 Ag5 Ag14 81.30(16) .
S9B Ag5 Ag14 95.59(16) .
Au1 Ag5 Ag14 107.27(2) .
AgC9 Ag5 Ag14 68.5(4) .
Ag11 Ag5 Ag14 59.77(2) .
Ag4 Ag5 Ag14 166.23(3) .
Ag6 Ag5 Ag14 59.60(2) .
Ag2 Ag5 Ag14 112.90(3) .
Ag10 Ag5 Ag14 113.64(3) .
Ag13 Ag5 Ag14 66.83(2) .
S11 Ag6 S12 76.13(7) .
S11 Ag6 Au1 143.73(5) .
S12 Ag6 Au1 140.09(5) .
S11 Ag6 Ag7 139.38(5) .
S12 Ag6 Ag7 96.17(6) .
Au1 Ag6 Ag7 56.615(17) .
S11 Ag6 Ag2 85.41(5) .
S12 Ag6 Ag2 156.96(6) .
Au1 Ag6 Ag2 59.112(19) .
Ag7 Ag6 Ag2 106.84(3) .
S11 Ag6 Ag5 113.80(5) .
S12 Ag6 Ag5 114.78(6) .
Au1 Ag6 Ag5 57.101(17) .
Ag7 Ag6 Ag5 105.69(2) .
Ag2 Ag6 Ag5 60.47(2) .
S11 Ag6 Ag3 98.93(5) .
S12 Ag6 Ag3 136.43(6) .
Au1 Ag6 Ag3 58.253(18) .
Ag7 Ag6 Ag3 59.42(2) .
Ag2 Ag6 Ag3 59.47(2) .
Ag5 Ag6 Ag3 106.84(3) .
S11 Ag6 Ag11 153.80(6) .
S12 Ag6 Ag11 84.62(5) .
Au1 Ag6 Ag11 57.103(18) .
Ag7 Ag6 Ag11 59.49(2) .
Ag2 Ag6 Ag11 107.85(3) .
Ag5 Ag6 Ag11 58.84(2) .
Ag3 Ag6 Ag11 107.27(3) .
S11 Ag6 Ag14 93.89(5) .
S12 Ag6 Ag14 52.21(6) .
Au1 Ag6 Ag14 108.00(3) .
Ag7 Ag6 Ag14 112.91(3) .
Ag2 Ag6 Ag14 116.81(3) .
Ag5 Ag6 Ag14 62.67(2) .
Ag3 Ag6 Ag14 166.14(3) .
Ag11 Ag6 Ag14 60.05(2) .
S11 Ag6 Ag13 52.84(5) .
S12 Ag6 Ag13 95.56(6) .
Au1 Ag6 Ag13 108.71(3) .
Ag7 Ag6 Ag13 165.25(3) .
Ag2 Ag6 Ag13 61.95(2) .
Ag5 Ag6 Ag13 61.03(2) .
Ag3 Ag6 Ag13 116.05(3) .
Ag11 Ag6 Ag13 112.92(3) .
Ag14 Ag6 Ag13 68.15(2) .
S13 Ag7 Au1 152.22(7) .
S13 Ag7 Ag6 101.21(6) .
Au1 Ag7 Ag6 60.277(18) .
S13 Ag7 Ag3 93.40(7) .
Au1 Ag7 Ag3 60.123(17) .
Ag6 Ag7 Ag3 61.47(2) .
S13 Ag7 Ag11 133.59(7) .
Au1 Ag7 Ag11 58.966(18) .
Ag6 Ag7 Ag11 61.68(2) .
Ag3 Ag7 Ag11 110.62(2) .
S13 Ag7 Ag8 117.39(6) .
Au1 Ag7 Ag8 58.478(16) .
Ag6 Ag7 Ag8 109.15(2) .
Ag3 Ag7 Ag8 59.39(2) .
Ag11 Ag7 Ag8 109.02(2) .
S13 Ag7 Ag17 55.94(6) .
Au1 Ag7 Ag17 112.07(2) .
Ag6 Ag7 Ag17 118.40(3) .
Ag3 Ag7 Ag17 64.01(2) .
Ag11 Ag7 Ag17 170.36(3) .
Ag8 Ag7 Ag17 61.47(2) .
S13 Ag7 Ag12 147.03(6) .
Au1 Ag7 Ag12 58.946(18) .
Ag6 Ag7 Ag12 110.14(2) .
Ag3 Ag7 Ag12 110.15(2) .
Ag11 Ag7 Ag12 59.57(2) .
Ag8 Ag7 Ag12 61.69(2) .
Ag17 Ag7 Ag12 113.67(3) .
S13 Ag7 Ag18 90.07(6) .
Au1 Ag7 Ag18 107.49(2) .
Ag6 Ag7 Ag18 167.76(3) .
Ag3 Ag7 Ag18 113.61(3) .
Ag11 Ag7 Ag18 113.45(3) .
Ag8 Ag7 Ag18 60.69(2) .
Ag17 Ag7 Ag18 64.32(2) .
Ag12 Ag7 Ag18 59.83(2) .
S13 Ag7 Ag19 99.59(7) .
Au1 Ag7 Ag19 107.06(2) .
Ag6 Ag7 Ag19 115.59(3) .
Ag3 Ag7 Ag19 167.00(3) .
Ag11 Ag7 Ag19 59.97(2) .
Ag8 Ag7 Ag19 113.32(3) .
Ag17 Ag7 Ag19 123.77(3) .
Ag12 Ag7 Ag19 57.93(2) .
Ag18 Ag7 Ag19 66.43(2) .
S16 Ag8 AgB9 74.9(4) .
S16 Ag8 Au1 155.43(6) .
AgB9 Ag8 Au1 110.5(4) .
S16 Ag8 Ag1 108.22(6) .
AgB9 Ag8 Ag1 61.0(4) .
Au1 Ag8 Ag1 59.077(17) .
S16 Ag8 Ag3 135.77(7) .
AgB9 Ag8 Ag3 62.2(4) .
Au1 Ag8 Ag3 59.651(17) .
Ag1 Ag8 Ag3 60.31(2) .
S16 Ag8 Ag9 97.40(6) .
AgB9 Ag8 Ag9 115.9(4) .
Au1 Ag8 Ag9 58.340(16) .
Ag1 Ag8 Ag9 62.19(2) .
Ag3 Ag8 Ag9 110.01(2) .
S16 Ag8 Ag7 143.93(6) .
AgB9 Ag8 Ag7 116.5(3) .
Au1 Ag8 Ag7 56.648(16) .
Ag1 Ag8 Ag7 106.90(2) .
Ag3 Ag8 Ag7 59.72(2) .
Ag9 Ag8 Ag7 106.00(2) .
S16 Ag8 Ag18 85.44(6) .
AgB9 Ag8 Ag18 130.5(4) .
Au1 Ag8 Ag18 106.08(2) .
Ag1 Ag8 Ag18 165.15(3) .
Ag3 Ag8 Ag18 113.95(3) .
Ag9 Ag8 Ag18 111.34(3) .
Ag7 Ag8 Ag18 60.75(2) .
S16 Ag8 Ag17 95.51(6) .
AgB9 Ag8 Ag17 73.4(4) .
Au1 Ag8 Ag17 109.03(2) .
Ag1 Ag8 Ag17 118.92(3) .
Ag3 Ag8 Ag17 63.50(2) .
Ag9 Ag8 Ag17 165.76(3) .
Ag7 Ag8 Ag17 59.78(2) .
Ag18 Ag8 Ag17 63.75(2) .
S16 Ag8 Ag12 115.16(7) .
AgB9 Ag8 Ag12 168.0(4) .
Au1 Ag8 Ag12 57.663(17) .
Ag1 Ag8 Ag12 108.26(2) .
Ag3 Ag8 Ag12 108.78(2) .
Ag9 Ag8 Ag12 58.13(2) .
Ag7 Ag8 Ag12 59.682(19) .
Ag18 Ag8 Ag12 59.21(2) .
Ag17 Ag8 Ag12 110.59(3) .
S17 Ag9 Au1 152.89(6) .
S17 Ag9 Ag12 94.72(6) .
Au1 Ag9 Ag12 59.501(18) .
S17 Ag9 Ag8 104.31(6) .
Au1 Ag9 Ag8 58.393(16) .
Ag12 Ag9 Ag8 63.17(2) .
S17 Ag9 Ag10 117.28(7) .
Au1 Ag9 Ag10 59.568(18) .
Ag12 Ag9 Ag10 60.31(2) .
Ag8 Ag9 Ag10 110.37(3) .
S17 Ag9 Ag4 146.76(6) .
Au1 Ag9 Ag4 58.533(18) .
Ag12 Ag9 Ag4 108.88(3) .
Ag8 Ag9 Ag4 107.12(2) .
Ag10 Ag9 Ag4 60.47(2) .
S17 Ag9 Ag1 134.49(7) .
Au1 Ag9 Ag1 57.814(18) .
Ag12 Ag9 Ag1 109.43(3) .
Ag8 Ag9 Ag1 58.622(19) .
Ag10 Ag9 Ag1 108.20(3) .
Ag4 Ag9 Ag1 59.14(2) .
S17 Ag9 Ag15 96.83(6) .
Au1 Ag9 Ag15 108.91(2) .
Ag12 Ag9 Ag15 168.40(3) .
Ag8 Ag9 Ag15 112.53(3) .
Ag10 Ag9 Ag15 114.58(3) .
Ag4 Ag9 Ag15 61.12(2) .
Ag1 Ag9 Ag15 61.07(2) .
S17 Ag9 Ag16 86.07(6) .
Au1 Ag9 Ag16 111.01(2) .
Ag12 Ag9 Ag16 114.05(3) .
Ag8 Ag9 Ag16 169.30(3) .
Ag10 Ag9 Ag16 61.45(2) .
Ag4 Ag9 Ag16 63.29(2) .
Ag1 Ag9 Ag16 115.72(3) .
Ag15 Ag9 Ag16 68.00(2) .
S19 Ag10 S20 77.16(8) .
S19 Ag10 AgC9 45.5(4) .
S20 Ag10 AgC9 115.3(4) .
S19 Ag10 Au1 143.68(6) .
S20 Ag10 Au1 138.52(6) .
AgC9 Ag10 Au1 104.6(4) .
S19 Ag10 Ag12 143.52(8) .
S20 Ag10 Ag12 93.54(6) .
AgC9 Ag10 Ag12 114.2(4) .
Au1 Ag10 Ag12 58.459(19) .
S19 Ag10 Ag9 149.65(8) .
S20 Ag10 Ag9 82.45(6) .
AgC9 Ag10 Ag9 162.1(4) .
Au1 Ag10 Ag9 57.506(18) .
Ag12 Ag10 Ag9 59.24(2) .
S19 Ag10 Ag11 103.65(7) .
S20 Ag10 Ag11 137.21(6) .
AgC9 Ag10 Ag11 59.0(4) .
Au1 Ag10 Ag11 57.616(18) .
Ag12 Ag10 Ag11 60.06(2) .
Ag9 Ag10 Ag11 106.59(3) .
S19 Ag10 Ag5 86.82(6) .
S20 Ag10 Ag5 159.19(6) .
AgC9 Ag10 Ag5 58.0(4) .
Au1 Ag10 Ag5 56.971(17) .
Ag12 Ag10 Ag5 107.19(3) .
Ag9 Ag10 Ag5 106.37(3) .
Ag11 Ag10 Ag5 59.34(2) .
S19 Ag10 Ag4 108.44(8) .
S20 Ag10 Ag4 113.38(6) .
AgC9 Ag10 Ag4 111.5(4) .
Au1 Ag10 Ag4 57.725(18) .
Ag12 Ag10 Ag4 107.62(3) .
Ag9 Ag10 Ag4 59.97(2) .
Ag11 Ag10 Ag4 106.89(3) .
Ag5 Ag10 Ag4 59.15(2) .
S19 Ag10 Ag16 88.24(7) .
S20 Ag10 Ag16 50.55(6) .
AgC9 Ag10 Ag16 131.3(4) .
Au1 Ag10 Ag16 109.28(3) .
Ag12 Ag10 Ag16 113.10(3) .
Ag9 Ag10 Ag16 61.42(2) .
Ag11 Ag10 Ag16 166.79(3) .
Ag5 Ag10 Ag16 116.62(3) .
Ag4 Ag10 Ag16 63.11(2) .
S21 Ag11 Au1 143.67(7) .
S21 Ag11 AgC9 40.9(4) .
Au1 Ag11 AgC9 105.5(4) .
S21 Ag11 Ag5 86.88(7) .
Au1 Ag11 Ag5 57.918(18) .
AgC9 Ag11 Ag5 58.2(4) .
S21 Ag11 Ag7 154.63(6) .
Au1 Ag11 Ag7 56.836(17) .
AgC9 Ag11 Ag7 162.3(4) .
Ag5 Ag11 Ag7 105.96(3) .
S21 Ag11 Ag12 136.32(6) .
Au1 Ag11 Ag12 58.885(19) .
AgC9 Ag11 Ag12 113.4(4) .
Ag5 Ag11 Ag12 107.89(3) .
Ag7 Ag11 Ag12 61.15(2) .
S21 Ag11 Ag10 97.36(6) .
Au1 Ag11 Ag10 59.337(19) .
AgC9 Ag11 Ag10 58.5(4) .
Ag5 Ag11 Ag10 60.55(2) .
Ag7 Ag11 Ag10 108.00(3) .
Ag12 Ag11 Ag10 59.73(2) .
S21 Ag11 Ag19 108.08(7) .
Au1 Ag11 Ag19 106.77(3) .
Ag5 Ag11 Ag19 164.67(3) .
Ag7 Ag11 Ag19 61.70(2) .
Ag12 Ag11 Ag19 58.98(2) .
Ag10 Ag11 Ag19 112.64(3) .
S21 Ag11 Ag6 113.70(6) .
Au1 Ag11 Ag6 58.556(19) .
AgC9 Ag11 Ag6 112.3(4) .
Ag5 Ag11 Ag6 59.86(2) .
Ag7 Ag11 Ag6 58.83(2) .
Ag12 Ag11 Ag6 109.12(3) .
Ag10 Ag11 Ag6 109.23(3) .
Ag19 Ag11 Ag6 114.61(3) .
S21 Ag11 Ag14 53.53(6) .
Au1 Ag11 Ag14 109.39(3) .
AgC9 Ag11 Ag14 69.4(4) .
Ag5 Ag11 Ag14 63.10(2) .
Ag7 Ag11 Ag14 112.51(3) .
Ag12 Ag11 Ag14 168.20(3) .
Ag10 Ag11 Ag14 116.96(3) .
Ag19 Ag11 Ag14 128.53(3) .
Ag6 Ag11 Ag14 60.26(2) .
S24 Ag12 Au1 140.42(6) .
S24 Ag12 S23 75.27(8) .
Au1 Ag12 S23 143.96(6) .
S24 Ag12 Ag9 97.07(6) .
Au1 Ag12 Ag9 58.152(18) .
S23 Ag12 Ag9 139.45(6) .
S24 Ag12 Ag19 94.06(6) .
Au1 Ag12 Ag19 107.79(3) .
S23 Ag12 Ag19 52.32(6) .
Ag9 Ag12 Ag19 165.90(3) .
S24 Ag12 Ag10 138.68(6) .
Au1 Ag12 Ag10 59.196(19) .
S23 Ag12 Ag10 99.11(6) .
Ag9 Ag12 Ag10 60.45(2) .
Ag19 Ag12 Ag10 115.05(3) .
S24 Ag12 Ag11 155.20(6) .
Au1 Ag12 Ag11 57.894(19) .
S23 Ag12 Ag11 86.73(6) .
Ag9 Ag12 Ag11 107.66(3) .
Ag19 Ag12 Ag11 61.22(3) .
Ag10 Ag12 Ag11 60.21(2) .
S24 Ag12 Ag7 112.73(6) .
Au1 Ag12 Ag7 55.901(17) .
S23 Ag12 Ag7 114.12(6) .
Ag9 Ag12 Ag7 105.62(3) .
Ag19 Ag12 Ag7 61.82(2) .
Ag10 Ag12 Ag7 106.91(3) .
Ag11 Ag12 Ag7 59.28(2) .
S24 Ag12 Ag18 52.14(6) .
Au1 Ag12 Ag18 105.70(3) .
S23 Ag12 Ag18 94.24(6) .
Ag9 Ag12 Ag18 112.51(3) .
Ag19 Ag12 Ag18 68.22(3) .
Ag10 Ag12 Ag18 164.88(3) .
Ag11 Ag12 Ag18 113.91(3) .
Ag7 Ag12 Ag18 60.65(2) .
S24 Ag12 Ag8 84.72(6) .
Au1 Ag12 Ag8 56.455(17) .
S23 Ag12 Ag8 153.91(6) .
Ag9 Ag12 Ag8 58.70(2) .
Ag19 Ag12 Ag8 114.06(3) .
Ag10 Ag12 Ag8 106.98(3) .
Ag11 Ag12 Ag8 106.34(2) .
Ag7 Ag12 Ag8 58.632(19) .
Ag18 Ag12 Ag8 59.95(2) .
S2 Ag13 S10 123.47(10) .
S2 Ag13 S11 125.17(8) .
S10 Ag13 S11 109.35(9) .
S2 Ag13 Ag6 116.84(6) .
S10 Ag13 Ag6 103.09(7) .
S11 Ag13 Ag6 57.91(5) .
S2 Ag13 Ag5 82.00(6) .
S10 Ag13 Ag5 87.24(6) .
S11 Ag13 Ag5 116.24(6) .
Ag6 Ag13 Ag5 58.40(2) .
S2 Ag13 Ag2 60.17(6) .
S10 Ag13 Ag2 145.10(7) .
S11 Ag13 Ag2 85.43(6) .
Ag6 Ag13 Ag2 57.36(2) .
Ag5 Ag13 Ag2 58.07(2) .
S2 Ag13 Ag14 136.97(6) .
S10 Ag13 Ag14 47.95(7) .
S11 Ag13 Ag14 88.79(6) .
Ag6 Ag13 Ag14 55.82(2) .
Ag5 Ag13 Ag14 57.57(2) .
Ag2 Ag13 Ag14 103.26(3) .
S10 Ag14 S21 125.20(9) .
S10 Ag14 S12 112.12(9) .
S21 Ag14 S12 119.94(9) .
S10 Ag14 Ag11 143.41(8) .
S21 Ag14 Ag11 55.77(6) .
S12 Ag14 Ag11 88.82(6) .
S10 Ag14 Ag6 104.11(7) .
S21 Ag14 Ag6 115.37(7) .
S12 Ag14 Ag6 60.01(6) .
Ag11 Ag14 Ag6 59.69(2) .
S10 Ag14 Ag5 86.32(8) .
S21 Ag14 Ag5 84.40(6) .
S12 Ag14 Ag5 117.63(6) .
Ag11 Ag14 Ag5 57.13(2) .
Ag6 Ag14 Ag5 57.73(2) .
S10 Ag14 AgC9 104.6(3) .
S21 Ag14 AgC9 35.2(3) .
S12 Ag14 AgC9 141.1(3) .
Ag11 Ag14 AgC9 53.1(3) .
Ag6 Ag14 AgC9 99.6(3) .
Ag5 Ag14 AgC9 51.6(3) .
S10 Ag14 Ag13 48.78(7) .
S21 Ag14 Ag13 138.10(7) .
S12 Ag14 Ag13 92.22(6) .
Ag11 Ag14 Ag13 103.30(3) .
Ag6 Ag14 Ag13 56.02(2) .
Ag5 Ag14 Ag13 55.60(2) .
AgC9 Ag14 Ag13 103.0(3) .
S6 Ag15 S18 117.73(9) .
S6 Ag15 S7 123.42(9) .
S18 Ag15 S7 117.23(8) .
S6 Ag15 Ag4 117.12(7) .
S18 Ag15 Ag4 105.55(6) .
S7 Ag15 Ag4 57.53(7) .
S6 Ag15 Ag9 84.11(7) .
S18 Ag15 Ag9 82.76(6) .
S7 Ag15 Ag9 115.11(7) .
Ag4 Ag15 Ag9 57.66(2) .
S6 Ag15 Ag1 60.44(7) .
S18 Ag15 Ag1 141.32(6) .
S7 Ag15 Ag1 84.27(6) .
Ag4 Ag15 Ag1 57.21(2) .
Ag9 Ag15 Ag1 58.61(2) .
S20 Ag16 S18 122.29(9) .
S20 Ag16 S8 122.16(9) .
S18 Ag16 S8 114.58(9) .
S20 Ag16 Ag9 84.67(6) .
S18 Ag16 Ag9 82.39(6) .
S8 Ag16 Ag9 113.41(6) .
S20 Ag16 Ag10 59.35(6) .
S18 Ag16 Ag10 139.52(6) .
S8 Ag16 Ag10 84.49(6) .
Ag9 Ag16 Ag10 57.13(2) .
S20 Ag16 Ag4 115.84(7) .
S18 Ag16 Ag4 102.45(6) .
S8 Ag16 Ag4 57.00(6) .
Ag9 Ag16 Ag4 56.48(2) .
Ag10 Ag16 Ag4 56.78(2) .
S4 Ag17 S15 111.56(8) .
S4 Ag17 S13 131.66(9) .
S15 Ag17 S13 113.96(8) .
S4 Ag17 Ag7 122.49(6) .
S15 Ag17 Ag7 109.78(6) .
S13 Ag17 Ag7 53.27(6) .
S4 Ag17 Ag8 86.13(6) .
S15 Ag17 Ag8 86.19(6) .
S13 Ag17 Ag8 112.00(6) .
Ag7 Ag17 Ag8 58.748(19) .
S4 Ag17 Ag3 65.80(6) .
S15 Ag17 Ag3 142.22(6) .
S13 Ag17 Ag3 87.08(6) .
Ag7 Ag17 Ag3 56.97(2) .
Ag8 Ag17 Ag3 56.295(19) .
S4 Ag17 Ag18 138.34(6) .
S15 Ag17 Ag18 51.51(6) .
S13 Ag17 Ag18 84.80(6) .
Ag7 Ag17 Ag18 58.37(2) .
Ag8 Ag17 Ag18 57.87(2) .
Ag3 Ag17 Ag18 103.55(3) .
S24 Ag18 S14 115.62(9) .
S24 Ag18 S15 120.41(9) .
S14 Ag18 S15 103.74(9) .
S24 Ag18 Ag12 59.52(7) .
S14 Ag18 Ag12 104.59(7) .
S15 Ag18 Ag12 147.12(6) .
S24 Ag18 Ag8 89.43(6) .
S14 Ag18 Ag8 140.54(7) .
S15 Ag18 Ag8 86.58(6) .
Ag12 Ag18 Ag8 60.84(2) .
S24 Ag18 Ag7 118.96(7) .
S14 Ag18 Ag7 82.21(7) .
S15 Ag18 Ag7 108.77(6) .
Ag12 Ag18 Ag7 59.52(2) .
Ag8 Ag18 Ag7 58.56(2) .
S24 Ag18 Ag17 145.37(7) .
S14 Ag18 Ag17 98.44(7) .
S15 Ag18 Ag17 51.56(6) .
Ag12 Ag18 Ag17 107.60(3) .
Ag8 Ag18 Ag17 58.38(2) .
Ag7 Ag18 Ag17 57.31(2) .
S24 Ag18 Ag19 89.63(7) .
S14 Ag18 Ag19 49.93(7) .
S15 Ag18 Ag19 148.53(6) .
Ag12 Ag18 Ag19 54.73(2) .
Ag8 Ag18 Ag19 104.19(3) .
Ag7 Ag18 Ag19 56.95(2) .
Ag17 Ag18 Ag19 109.17(3) .
S22 Ag19 S23 121.61(9) .
S22 Ag19 S14 113.07(10) .
S23 Ag19 S14 116.39(10) .
S22 Ag19 Ag12 127.60(7) .
S23 Ag19 Ag12 62.42(7) .
S14 Ag19 Ag12 106.69(7) .
S22 Ag19 Ag11 67.80(7) .
S23 Ag19 Ag11 91.67(7) .
S14 Ag19 Ag11 139.83(7) .
Ag12 Ag19 Ag11 59.80(2) .
S22 Ag19 Ag7 92.81(7) .
S23 Ag19 Ag7 122.64(7) .
S14 Ag19 Ag7 81.84(7) .
Ag12 Ag19 Ag7 60.25(2) .
Ag11 Ag19 Ag7 58.33(2) .
S22 Ag19 Ag18 143.89(7) .
S23 Ag19 Ag18 93.01(7) .
S14 Ag19 Ag18 49.70(6) .
Ag12 Ag19 Ag18 57.05(2) .
Ag11 Ag19 Ag18 104.28(3) .
Ag7 Ag19 Ag18 56.62(2) .
S4 AgB9 Ag8 104.7(6) .
S4 AgB9 Ag1 135.5(7) .
Ag8 AgB9 Ag1 63.3(4) .
S4 AgB9 Ag3 75.0(5) .
Ag8 AgB9 Ag3 62.8(4) .
Ag1 AgB9 Ag3 61.2(3) .
S21 AgC9 S19 150.0(10) .
S21 AgC9 Ag5 106.2(8) .
S19 AgC9 Ag5 101.7(7) .
S21 AgC9 Ag10 122.5(9) .
S19 AgC9 Ag10 62.1(5) .
Ag5 AgC9 Ag10 63.3(4) .
S21 AgC9 Ag11 63.5(5) .
S19 AgC9 Ag11 123.3(8) .
Ag5 AgC9 Ag11 62.2(4) .
Ag10 AgC9 Ag11 62.5(4) .
S21 AgC9 Ag14 49.9(4) .
S19 AgC9 Ag14 160.1(8) .
Ag5 AgC9 Ag14 59.9(4) .
Ag10 AgC9 Ag14 110.5(6) .
Ag11 AgC9 Ag14 57.5(3) .
Ag7 Au1 Ag5 116.58(2) .
Ag7 Au1 Ag9 116.78(2) .
Ag5 Au1 Ag9 116.49(2) .
Ag7 Au1 Ag8 64.875(17) .
Ag5 Au1 Ag8 177.87(2) .
Ag9 Au1 Ag8 63.266(18) .
Ag7 Au1 Ag11 64.198(19) .
Ag5 Au1 Ag11 63.43(2) .
Ag9 Au1 Ag11 115.62(2) .
Ag8 Au1 Ag11 118.66(2) .
Ag7 Au1 Ag1 116.56(2) .
Ag5 Au1 Ag1 115.34(2) .
Ag9 Au1 Ag1 65.10(2) .
Ag8 Au1 Ag1 62.558(18) .
Ag11 Au1 Ag1 178.73(2) .
Ag7 Au1 Ag4 179.35(2) .
Ag5 Au1 Ag4 63.260(19) .
Ag9 Au1 Ag4 63.712(19) .
Ag8 Au1 Ag4 115.27(2) .
Ag11 Au1 Ag4 116.05(2) .
Ag1 Au1 Ag4 63.18(2) .
Ag7 Au1 Ag12 65.152(19) .
Ag5 Au1 Ag12 116.02(2) .
Ag9 Au1 Ag12 62.35(2) .
Ag8 Au1 Ag12 65.883(19) .
Ag11 Au1 Ag12 63.22(2) .
Ag1 Au1 Ag12 117.97(2) .
Ag4 Au1 Ag12 115.49(2) .
Ag7 Au1 Ag3 63.348(18) .
Ag5 Au1 Ag3 116.54(2) .
Ag9 Au1 Ag3 116.53(2) .
Ag8 Au1 Ag3 62.438(18) .
Ag11 Au1 Ag3 117.67(2) .
Ag1 Au1 Ag3 62.37(2) .
Ag4 Au1 Ag3 116.11(2) .
Ag12 Au1 Ag3 117.92(2) .
Ag7 Au1 Ag6 63.108(18) .
Ag5 Au1 Ag6 63.596(19) .
Ag9 Au1 Ag6 179.89(2) .
Ag8 Au1 Ag6 116.65(2) .
Ag11 Au1 Ag6 64.34(2) .
Ag1 Au1 Ag6 114.94(2) .
Ag4 Au1 Ag6 116.39(2) .
Ag12 Au1 Ag6 117.57(2) .
Ag3 Au1 Ag6 63.44(2) .
Ag7 Au1 Ag2 114.50(2) .
Ag5 Au1 Ag2 63.621(19) .
Ag9 Au1 Ag2 118.23(2) .
Ag8 Au1 Ag2 114.48(2) .
Ag11 Au1 Ag2 116.20(2) .
Ag1 Au1 Ag2 62.61(2) .
Ag4 Au1 Ag2 64.86(2) .
Ag12 Au1 Ag2 179.39(2) .
Ag3 Au1 Ag2 62.10(2) .
Ag6 Au1 Ag2 61.86(2) .
Ag7 Au1 Ag10 117.26(2) .
Ag5 Au1 Ag10 63.628(19) .
Ag9 Au1 Ag10 62.926(19) .
Ag8 Au1 Ag10 117.37(2) .
Ag11 Au1 Ag10 63.05(2) .
Ag1 Au1 Ag10 116.91(2) .
Ag4 Au1 Ag10 63.29(2) .
Ag12 Au1 Ag10 62.35(2) .
Ag3 Au1 Ag10 179.28(2) .
Ag6 Au1 Ag10 117.10(2) .
Ag2 Au1 Ag10 117.65(2) .
O1 C1 C2 112.8(11) .
C3 C2 C1 117.6(12) .
O2 C4 C5 110.2(10) .
C6 C5 C4 112.2(12) .
O3 C7 C8 110.7(8) .
C7 C8 C9 111.4(9) .
O4 C10 C11 107.8(8) .
C10 C11 C12 112.9(11) .
C14 C13 O5 110.4(13) .
C13 C14 C15 93.3(16) .
O6 C16 C17 105.0(11) .
C18 C17 C16 107.4(15) .
C20 C19 O7 111.2(11) .
C19 C20 C21 112.2(12) .
O8 C22 C23 109.0(11) .
C22 C23 C24 119.7(14) .
O9 C25 C26 108.8(12) .
C25 C26 C27 99.5(12) .
O10 C28 C29 112.5(13) .
C30 C29 C28 106.7(15) .
O11 C31 C32 109.7(9) .
C31 C32 C33 113.2(10) .
O12 C34 C35 110.7(8) .
C34 C35 C36 110.4(9) .
O13 C37 C38 110.3(13) .
C37 C38 C39 114.0(16) .
O14 C40 C41 105.3(12) .
C42 C41 C40 105.7(14) .
O15 C43 C44 108.2(9) .
C43 C44 C45 114.4(10) .
O16 C46 C47 112.4(13) .
C46 C47 C48 111.9(14) .
O17 C49 C50 112.5(12) .
C51 C50 C49 120.1(15) .
O18 C52 C53 108.3(10) .
C54 C53 C52 108.6(13) .
O19 C55 C56 108.5(10) .
C55 C56 C57 113.1(12) .
O20 C58 C59 103.7(11) .
C60 C59 C58 117.7(18) .
O21 C61 C62 108.8(12) .
C63 C62 C61 111.8(15) .
O22 C64 C65 106.3(12) .
C66 C65 C64 109.9(14) .
C68 C67 O23 110.0(11) .
C67 C68 C69 101.6(14) .
O24 C70 C71 109.9(10) .
C70 C71 C72 112.3(12) .
C74 C73 C73 117(3) 3_676
C75 C74 C73 116(2) .
C1 O1 P1 122.9(7) .
C4 O2 P1 119.3(6) .
C7 O3 P2 118.4(5) .
C10 O4 P2 122.7(6) .
C13 O5 P3 119.1(9) .
C16 O6 P3 123.2(8) .
C19 O7 P4 120.2(7) .
C22 O8 P4 118.9(6) .
C25 O9 P5 120.5(9) .
C28 O10 P5 127.7(10) .
C31 O11 P6 120.7(6) .
C34 O12 P6 117.8(6) .
C37 O13 P7 127.5(11) .
C40 O14 P7 125.5(9) .
C43 O15 P8 121.1(6) .
C46 O16 P8 120.4(8) .
C49 O17 P9 125.9(7) .
C52 O18 P9 120.0(6) .
C55 O19 P10 121.6(7) .
C58 O20 P10 121.2(8) .
C61 O21 P11 122.6(7) .
C64 O22 P11 121.9(8) .
C67 O23 P12 119.0(6) .
C70 O24 P12 121.4(7) .
O2 P1 O1 101.9(4) .
O2 P1 S1 112.8(3) .
O1 P1 S1 108.4(3) .
O2 P1 S2 108.3(3) .
O1 P1 S2 109.9(3) .
S1 P1 S2 114.81(15) .
O4 P2 O3 101.1(3) .
O4 P2 S3 107.5(3) .
O3 P2 S3 111.3(3) .
O4 P2 S4 111.8(3) .
O3 P2 S4 107.7(3) .
S3 P2 S4 116.40(14) .
O6 P3 O5 101.8(4) .
O6 P3 S5 107.2(3) .
O5 P3 S5 112.1(3) .
O6 P3 S6 112.1(3) .
O5 P3 S6 106.3(4) .
S5 P3 S6 116.48(16) .
O7 P4 O8 101.8(4) .
O7 P4 S8 109.0(3) .
O8 P4 S8 110.2(4) .
O7 P4 S7 111.8(3) .
O8 P4 S7 107.7(3) .
S8 P4 S7 115.51(16) .
O10 P5 O9 100.0(6) .
O10 P5 S9 106.0(6) .
O9 P5 S9 121.8(4) .
O10 P5 S10 107.3(5) .
O9 P5 S10 101.8(4) .
S9 P5 S10 117.9(2) .
O10 P5 S9B 119.7(6) .
O9 P5 S9B 101.1(4) .
S10 P5 S9B 122.3(2) .
O11 P6 O12 101.9(3) .
O11 P6 S12 108.3(3) .
O12 P6 S12 108.6(3) .
O11 P6 S11 113.1(3) .
O12 P6 S11 108.2(3) .
S12 P6 S11 115.74(14) .
O14 P7 O13 113.4(7) .
O14 P7 S13 110.8(4) .
O13 P7 S13 101.4(5) .
O14 P7 S14 101.3(4) .
O13 P7 S14 109.5(4) .
S13 P7 S14 120.93(17) .
O15 P8 O16 101.2(4) .
O15 P8 S16 108.1(3) .
O16 P8 S16 110.5(3) .
O15 P8 S15 110.0(3) .
O16 P8 S15 106.7(3) .
S16 P8 S15 118.95(15) .
O17 P9 O18 100.7(4) .
O17 P9 S17 113.1(3) .
O18 P9 S17 110.4(3) .
O17 P9 S18 104.7(3) .
O18 P9 S18 107.0(3) .
S17 P9 S18 119.12(15) .
O19 P10 O20 100.6(4) .
O19 P10 S19 113.7(3) .
O20 P10 S19 111.3(3) .
O19 P10 S20 105.9(3) .
O20 P10 S20 109.2(3) .
S19 P10 S20 115.11(16) .
O21 P11 O22 101.1(4) .
O21 P11 S21 112.4(4) .
O22 P11 S21 102.9(4) .
O21 P11 S22 108.5(3) .
O22 P11 S22 113.7(4) .
S21 P11 S22 117.00(16) .
O24 P12 O23 101.2(4) .
O24 P12 S24 108.8(3) .
O23 P12 S24 108.3(3) .
O24 P12 S23 112.7(3) .
O23 P12 S23 108.1(3) .
S24 P12 S23 116.51(16) .
P1 S1 Ag2 87.17(11) .
P1 S2 Ag13 96.96(12) .
P1 S2 Ag2 80.43(10) .
Ag13 S2 Ag2 68.95(6) .
P2 S3 Ag3 92.73(11) .
P2 S4 AgB9 126.8(5) .
P2 S4 Ag17 100.53(12) .
AgB9 S4 Ag17 95.5(4) .
P3 S5 Ag1 86.52(12) .
P3 S6 Ag15 100.87(13) .
P3 S6 Ag1 78.59(12) .
Ag15 S6 Ag1 69.89(7) .
P4 S7 Ag15 100.27(13) .
P4 S7 Ag4 84.19(12) .
Ag15 S7 Ag4 70.75(7) .
P4 S8 Ag16 102.87(13) .
P4 S8 Ag4 83.35(11) .
Ag16 S8 Ag4 72.53(6) .
P5 S9 Ag5 111.5(3) .
P5 S9B Ag5 102.5(3) .
P5 S10 Ag14 101.75(13) .
P5 S10 Ag13 97.48(15) .
Ag14 S10 Ag13 83.27(8) .
P6 S11 Ag13 107.60(12) .
P6 S11 Ag6 84.99(10) .
Ag13 S11 Ag6 69.25(6) .
P6 S12 Ag14 104.67(12) .
P6 S12 Ag6 82.95(11) .
Ag14 S12 Ag6 67.78(6) .
P7 S13 Ag7 100.54(14) .
P7 S13 Ag17 108.86(14) .
Ag7 S13 Ag17 70.78(6) .
P7 S14 Ag18 105.76(14) .
P7 S14 Ag19 103.76(15) .
Ag18 S14 Ag19 80.37(8) .
P8 S15 Ag18 103.74(12) .
P8 S15 Ag17 99.55(11) .
Ag18 S15 Ag17 76.93(7) .
P8 S16 Ag8 105.80(12) .
P9 S17 Ag9 103.60(12) .
P9 S18 Ag15 102.43(12) .
P9 S18 Ag16 103.45(12) .
Ag15 S18 Ag16 84.91(8) .
P10 S19 AgC9 137.7(6) .
P10 S19 Ag10 86.49(12) .
AgC9 S19 Ag10 72.4(5) .
P10 S20 Ag16 98.49(13) .
P10 S20 Ag10 80.80(11) .
Ag16 S20 Ag10 70.10(7) .
AgC9 S21 P11 150.9(6) .
AgC9 S21 Ag14 94.9(6) .
P11 S21 Ag14 102.44(13) .
AgC9 S21 Ag11 75.5(6) .
P11 S21 Ag11 88.26(12) .
Ag14 S21 Ag11 70.70(7) .
P11 S22 Ag19 109.60(13) .
P12 S23 Ag19 104.10(14) .
P12 S23 Ag12 83.14(12) .
Ag19 S23 Ag12 65.27(7) .
P12 S24 Ag18 105.92(13) .
P12 S24 Ag12 84.99(12) .
Ag18 S24 Ag12 68.34(6) .

loop_
_geom_bond_atom_site_label_1
_geom_bond_atom_site_label_2
_geom_bond_distance
_geom_bond_site_symmetry_2
Ag1 S5 2.548(3) .
Ag1 Au1 2.7757(7) .
Ag1 AgB9 2.810(17) .
Ag1 S6 2.825(3) .
Ag1 Ag8 2.8716(8) .
Ag1 Ag3 2.8904(9) .
Ag1 Ag2 2.9024(9) .
Ag1 Ag4 2.9086(9) .
Ag1 Ag9 2.9749(9) .
Ag1 Ag15 3.0501(9) .
Ag2 S1 2.603(2) .
Ag2 Au1 2.8101(7) .
Ag2 S2 2.813(2) .
Ag2 Ag6 2.8874(9) .
Ag2 Ag3 2.8966(9) .
Ag2 Ag5 2.9268(9) .
Ag2 Ag4 2.9959(9) .
Ag2 Ag13 3.0263(10) .
Ag3 S3 2.505(2) .
Ag3 Au1 2.8060(7) .
Ag3 AgB9 2.866(17) .
Ag3 Ag8 2.8826(8) .
Ag3 Ag7 2.8923(8) .
Ag3 Ag6 2.9516(9) .
Ag3 Ag17 3.1010(9) .
Ag4 S7 2.703(3) .
Ag4 S8 2.750(2) .
Ag4 Au1 2.7766(7) .
Ag4 Ag5 2.8940(9) .
Ag4 Ag9 2.9187(9) .
Ag4 Ag10 2.9335(10) .
Ag4 Ag15 3.0248(10) .
Ag4 Ag16 3.1273(10) .
Ag5 S9 2.449(6) .
Ag5 S9B 2.498(6) .
Ag5 Au1 2.7415(6) .
Ag5 AgC9 2.782(19) .
Ag5 Ag11 2.8940(9) .
Ag5 Ag6 2.9245(8) .
Ag5 Ag10 2.9296(9) .
Ag5 Ag13 3.0039(9) .
Ag5 Ag14 3.0728(10) .
Ag6 S11 2.709(2) .
Ag6 S12 2.791(3) .
Ag6 Au1 2.8076(7) .
Ag6 Ag7 2.8833(8) .
Ag6 Ag11 2.9663(9) .
Ag6 Ag14 2.9833(10) .
Ag6 Ag13 2.9903(9) .
Ag7 S13 2.510(2) .
Ag7 Au1 2.6995(6) .
Ag7 Ag11 2.9033(8) .
Ag7 Ag8 2.9259(8) .
Ag7 Ag17 2.9575(9) .
Ag7 Ag12 2.9582(8) .
Ag7 Ag18 2.9920(9) .
Ag7 Ag19 3.0036(10) .
Ag8 S16 2.470(2) .
Ag8 AgB9 2.657(16) .
Ag8 Au1 2.7548(6) .
Ag8 Ag9 2.8889(8) .
Ag8 Ag18 2.9903(9) .
Ag8 Ag17 3.0070(9) .
Ag8 Ag12 3.0168(9) .
Ag9 S17 2.473(2) .
Ag9 Au1 2.7533(6) .
Ag9 Ag12 2.8710(9) .
Ag9 Ag10 2.9066(9) .
Ag9 Ag15 3.0276(10) .
Ag9 Ag16 3.0390(9) .
Ag10 S19 2.600(3) .
Ag10 S20 2.782(3) .
Ag10 AgC9 2.804(19) .
Ag10 Au1 2.8146(7) .
Ag10 Ag12 2.9025(9) .
Ag10 Ag11 2.9167(9) .
Ag10 Ag16 3.0401(10) .
Ag11 S21 2.608(3) .
Ag11 Au1 2.7632(7) .
Ag11 AgC9 2.82(2) .
Ag11 Ag12 2.9122(9) .
Ag11 Ag19 2.9532(11) .
Ag11 Ag14 2.9772(10) .
Ag12 S24 2.752(3) .
Ag12 Au1 2.7927(7) .
Ag12 S23 2.818(3) .
Ag12 Ag19 2.8875(10) .
Ag12 Ag18 2.9678(10) .
Ag13 S2 2.516(3) .
Ag13 S10 2.535(3) .
Ag13 S11 2.549(2) .
Ag13 Ag14 3.3469(11) .
Ag14 S10 2.502(3) .
Ag14 S21 2.537(3) .
Ag14 S12 2.547(3) .
Ag14 AgC9 3.303(19) .
Ag15 S6 2.476(3) .
Ag15 S18 2.509(3) .
Ag15 S7 2.515(3) .
Ag16 S20 2.497(3) .
Ag16 S18 2.517(3) .
Ag16 S8 2.528(3) .
Ag17 S4 2.486(3) .
Ag17 S15 2.547(3) .
Ag17 S13 2.595(3) .
Ag17 Ag18 3.1669(10) .
Ag18 S24 2.521(3) .
Ag18 S14 2.541(3) .
Ag18 S15 2.545(3) .
Ag18 Ag19 3.2842(11) .
Ag19 S22 2.477(3) .
Ag19 S23 2.516(3) .
Ag19 S14 2.549(3) .
AgB9 S4 2.084(16) .
AgC9 S21 1.909(19) .
AgC9 S19 2.096(19) .
C1 O1 1.416(14) .
C1 C2 1.494(9) .
C2 C3 1.490(9) .
C4 O2 1.427(14) .
C4 C5 1.512(17) .
C5 C6 1.487(18) .
C7 O3 1.460(11) .
C7 C8 1.470(14) .
C8 C9 1.516(16) .
C10 O4 1.455(10) .
C10 C11 1.489(14) .
C11 C12 1.503(17) .
C13 C14 1.43(2) .
C13 O5 1.473(15) .
C14 C15 1.67(3) .
C16 O6 1.438(14) .
C16 C17 1.564(19) .
C17 C18 1.52(2) .
C19 C20 1.449(18) .
C19 O7 1.468(15) .
C20 C21 1.534(19) .
C22 O8 1.457(13) .
C22 C23 1.492(9) .
C23 C24 1.494(10) .
C25 O9 1.397(9) .
C25 C26 1.503(9) .
C26 C27 1.511(9) .
C28 O10 1.405(9) .
C28 C29 1.504(9) .
C29 C30 1.500(10) .
C31 O11 1.475(11) .
C31 C32 1.491(14) .
C32 C33 1.510(17) .
C34 O12 1.459(11) .
C34 C35 1.484(14) .
C35 C36 1.515(14) .
C37 O13 1.393(9) .
C37 C38 1.497(9) .
C38 C39 1.509(10) .
C40 O14 1.413(15) .
C40 C41 1.522(9) .
C41 C42 1.497(9) .
C43 O15 1.447(11) .
C43 C44 1.489(15) .
C44 C45 1.494(17) .
C46 O16 1.426(14) .
C46 C47 1.495(9) .
C47 C48 1.509(10) .
C49 O17 1.465(13) .
C49 C50 1.507(9) .
C50 C51 1.501(10) .
C52 O18 1.442(14) .
C52 C53 1.513(9) .
C53 C54 1.507(9) .
C55 O19 1.444(12) .
C55 C56 1.479(17) .
C56 C57 1.50(2) .
C58 O20 1.460(14) .
C58 C59 1.54(2) .
C59 C60 1.44(2) .
C61 O21 1.438(14) .
C61 C62 1.51(2) .
C62 C63 1.48(2) .
C64 O22 1.420(16) .
C64 C65 1.519(9) .
C65 C66 1.505(10) .
C67 C68 1.437(17) .
C67 O23 1.457(13) .
C68 C69 1.68(3) .
C70 O24 1.468(13) .
C70 C71 1.474(16) .
C71 C72 1.497(17) .
C73 C74 1.48(3) .
C73 C73 1.50(4) 3_676
C74 C75 1.47(3) .
O1 P1 1.621(8) .
O2 P1 1.576(8) .
O3 P2 1.591(6) .
O4 P2 1.581(6) .
O5 P3 1.579(8) .
O6 P3 1.561(7) .
O7 P4 1.568(7) .
O8 P4 1.583(7) .
O9 P5 1.556(9) .
O10 P5 1.551(10) .
O11 P6 1.566(7) .
O12 P6 1.588(6) .
O13 P7 1.602(11) .
O14 P7 1.592(11) .
O15 P8 1.583(6) .
O16 P8 1.584(7) .
O17 P9 1.570(7) .
O18 P9 1.584(7) .
O19 P10 1.578(7) .
O20 P10 1.595(8) .
O21 P11 1.582(8) .
O22 P11 1.592(8) .
O23 P12 1.580(7) .
O24 P12 1.577(7) .
P1 S1 1.963(3) .
P1 S2 2.025(4) .
P2 S3 1.973(3) .
P2 S4 2.009(3) .
P3 S5 1.981(4) .
P3 S6 2.020(4) .
P4 S8 1.994(4) .
P4 S7 2.016(4) .
P5 S9 1.888(7) .
P5 S10 2.014(5) .
P5 S9B 2.107(7) .
P6 S12 1.999(3) .
P6 S11 2.006(3) .
P7 S13 2.006(4) .
P7 S14 2.008(4) .
P8 S16 1.970(3) .
P8 S15 2.029(3) .
P9 S17 1.975(3) .
P9 S18 2.027(3) .
P10 S19 1.967(4) .
P10 S20 2.014(4) .
P11 S21 1.992(4) .
P11 S22 1.994(4) .
P12 S24 1.997(4) .
P12 S23 2.002(4) .
